data_4109709
loop_
_publ_author_name
'Pierre-Luc T. Boudreault'
'Salem Wakim'
'Nicolas Blouin'
'Michel Simard'
'Christian Tessier'
'Ye Tao'
'Mario Leclerc'

_publ_contact_author_address
;      
      Canada Research Chair on Electroactive and Photoactive Polymers
      D\'epartement de Chimie
      Universit\'e Laval
      Qu\'ebec, Canada
      G1K 7P4
;
_publ_contact_author_email mario.leclerc@chm.ulaval.ca
_publ_contact_author_fax '418 656-7916'
_publ_contact_author_name 'Dr. Mario Leclerc'
_publ_contact_author_phone '418 656-5140'
_publ_section_title
;
 Synthesis, Characterization, and Application of Indolo[3,2-b]carbazole
 Semiconductors
;
_journal_name_full 'Journal of the American Chemical Society'
_journal_page_first 9125
_journal_page_last 9136
_journal_paper_doi 10.1021/ja071923y
_journal_volume 129
_journal_year 2007
_chemical_formula_moiety 'C46 H52 N2'
_chemical_formula_sum 'C46 H52 N2'
_chemical_formula_weight 632.90
_chemical_name_common 5,11-bis(p-octylphenyl)indolocarbazole
_chemical_name_systematic
; 
 ? 
;
_space_group_IT_number 2
_symmetry_cell_setting triclinic
_symmetry_space_group_name_Hall '-P 1'
_symmetry_space_group_name_H-M 'P -1'
_atom_sites_solution_hydrogens geom
_atom_sites_solution_primary direct
_atom_sites_solution_secondary difmap
_audit_creation_method SHELXL-97
_cell_angle_alpha 63.8130(10)
_cell_angle_beta 87.3000(10)
_cell_angle_gamma 62.5650(10)
_cell_formula_units_Z 8
_cell_length_a 20.2822(16)
_cell_length_b 20.4888(16)
_cell_length_c 22.2315(18)
_cell_measurement_reflns_used 3569
_cell_measurement_temperature 200(2)
_cell_measurement_theta_max 23.32
_cell_measurement_theta_min 2.46
_cell_volume 7214.9(10)
_computing_cell_refinement 'APEX 2 (Bruker, 2005b)'
_computing_data_collection 'APEX 2 (Bruker, 2005b)'
_computing_data_reduction 'SAINT (Bruker, 2003)'
_computing_molecular_graphics 'SHELXTL (Bruker, 2001a)'
_computing_publication_material 'SHELXTL (Bruker, 2001a)'
_computing_structure_refinement 'SHELXL-97 (Sheldrick, 1997)'
_computing_structure_solution 'SHELXS-97 (Sheldrick, 1997)'
_diffrn_ambient_temperature 200(2)
_diffrn_measured_fraction_theta_full 0.998
_diffrn_measured_fraction_theta_max 0.998
_diffrn_measurement_device_type 'Bruker Smart APEX II CCD'
_diffrn_measurement_method \w
_diffrn_radiation_monochromator graphite
_diffrn_radiation_source 'fine-focus sealed tube'
_diffrn_radiation_type MoK\a
_diffrn_radiation_wavelength 0.71073
_diffrn_reflns_av_R_equivalents 0.0944
_diffrn_reflns_av_sigmaI/netI 0.1326
_diffrn_reflns_limit_h_max 24
_diffrn_reflns_limit_h_min -24
_diffrn_reflns_limit_k_max 24
_diffrn_reflns_limit_k_min -24
_diffrn_reflns_limit_l_max 26
_diffrn_reflns_limit_l_min -26
_diffrn_reflns_number 72816
_diffrn_reflns_theta_full 25.00
_diffrn_reflns_theta_max 25.00
_diffrn_reflns_theta_min 1.35
_exptl_absorpt_coefficient_mu 0.067
_exptl_absorpt_correction_T_max 0.9947
_exptl_absorpt_correction_T_min 0.9551
_exptl_absorpt_correction_type integration
_exptl_absorpt_process_details 'XPREP (Bruker, 2001b)'
_exptl_crystal_colour colorless
_exptl_crystal_density_diffrn 1.165
_exptl_crystal_description plate
_exptl_crystal_F_000 2736
_exptl_crystal_size_max 0.38
_exptl_crystal_size_mid 0.20
_exptl_crystal_size_min 0.08
_refine_diff_density_max 0.223
_refine_diff_density_min -0.246
_refine_diff_density_rms 0.041
_refine_ls_extinction_method none
_refine_ls_goodness_of_fit_ref 0.945
_refine_ls_hydrogen_treatment constr
_refine_ls_matrix_type full
_refine_ls_number_parameters 1737
_refine_ls_number_reflns 25353
_refine_ls_number_restraints 0
_refine_ls_restrained_S_all 0.945
_refine_ls_R_factor_all 0.2102
_refine_ls_R_factor_gt 0.0657
_refine_ls_shift/su_max 0.004
_refine_ls_shift/su_mean 0.000
_refine_ls_structure_factor_coef Fsqd
_refine_ls_weighting_details 'calc w=1/[\s^2^(Fo^2^)+(0.0670P)^2^+0.0000P] where P=(Fo^2^+2Fc^2^)/3'
_refine_ls_weighting_scheme calc
_refine_ls_wR_factor_gt 0.1303
_refine_ls_wR_factor_ref 0.1901
_reflns_number_gt 9239
_reflns_number_total 25353
_reflns_threshold_expression >2sigma(I)
_cod_data_source_file ja071923ysi20070524_092344_3.cif
_cod_data_source_block OPIND
_cod_database_code 4109709

loop_
_symmetry_equiv_pos_as_xyz
'x, y, z'
'-x, -y, -z'

loop_
_atom_site_label
_atom_site_type_symbol
_atom_site_fract_x
_atom_site_fract_y
_atom_site_fract_z
_atom_site_U_iso_or_equiv
_atom_site_adp_type
_atom_site_occupancy
_atom_site_symmetry_multiplicity
_atom_site_calc_flag
_atom_site_refinement_flags
C11 C 0.2647(2) -0.1488(2) 0.37294(18) 0.0405(10) Uani 1 1 d .
H11 H 0.3148 -0.1909 0.3781 0.049 Uiso 1 1 calc R
C12 C 0.2254(2) -0.1597(3) 0.42631(19) 0.0476(12) Uani 1 1 d .
H12 H 0.2486 -0.2100 0.4684 0.057 Uiso 1 1 calc R
C13 C 0.1523(2) -0.0973(3) 0.41874(19) 0.0436(11) Uani 1 1 d .
H13 H 0.1270 -0.1057 0.4562 0.052 Uiso 1 1 calc R
C14 C 0.1162(2) -0.0245(2) 0.35899(18) 0.0389(10) Uani 1 1 d .
H14 H 0.0661 0.0172 0.3542 0.047 Uiso 1 1 calc R
C14A C 0.1552(2) -0.0134(2) 0.30512(18) 0.0321(10) Uani 1 1 d .
N15 N 0.13085(17) 0.05362(19) 0.23951(15) 0.0339(8) Uani 1 1 d .
C15A C 0.1890(2) 0.0350(2) 0.20295(18) 0.0315(10) Uani 1 1 d .
C16 C 0.1900(2) 0.0834(2) 0.13600(17) 0.0331(10) Uani 1 1 d .
H16 H 0.1474 0.1360 0.1073 0.040 Uiso 1 1 calc R
C16A C 0.2566(2) 0.0512(2) 0.11254(17) 0.0309(10) Uani 1 1 d .
C16B C 0.2786(2) 0.0820(2) 0.04762(18) 0.0333(10) Uani 1 1 d .
C17 C 0.2429(2) 0.1542(2) -0.01463(18) 0.0417(11) Uani 1 1 d .
H17 H 0.1924 0.1959 -0.0205 0.050 Uiso 1 1 calc R
C18 C 0.2816(2) 0.1645(3) -0.06796(19) 0.0444(11) Uani 1 1 d .
H18 H 0.2573 0.2138 -0.1106 0.053 Uiso 1 1 calc R
C19 C 0.3552(2) 0.1044(3) -0.06041(19) 0.0424(11) Uani 1 1 d .
H19 H 0.3804 0.1131 -0.0980 0.051 Uiso 1 1 calc R
C110 C 0.3924(2) 0.0323(2) 0.00076(18) 0.0381(10) Uani 1 1 d .
H110 H 0.4431 -0.0087 0.0062 0.046 Uiso 1 1 calc R
N111 N 0.37760(17) -0.04451(19) 0.12008(15) 0.0347(8) Uani 1 1 d .
C112 C 0.3177(2) -0.0765(2) 0.22321(17) 0.0324(9) Uani 1 1 d .
H112 H 0.3600 -0.1296 0.2518 0.039 Uiso 1 1 calc R
C113 C 0.3532(2) 0.0217(2) 0.05422(18) 0.0340(10) Uani 1 1 d .
C114 C 0.3186(2) -0.0270(2) 0.15597(18) 0.0322(10) Uani 1 1 d .
C115 C 0.2508(2) -0.0433(2) 0.24600(18) 0.0327(10) Uani 1 1 d .
C116 C 0.2288(2) -0.0745(2) 0.31147(18) 0.0330(10) Uani 1 1 d .
C121 C 0.0577(2) 0.1238(2) 0.21287(18) 0.0305(9) Uani 1 1 d .
C122 C 0.0128(2) 0.1422(2) 0.15704(18) 0.0392(10) Uani 1 1 d .
H122 H 0.0309 0.1069 0.1363 0.047 Uiso 1 1 calc R
C123 C -0.0585(2) 0.2115(2) 0.13086(18) 0.0375(10) Uani 1 1 d .
H123 H -0.0886 0.2228 0.0924 0.045 Uiso 1 1 calc R
C124 C -0.0876(2) 0.2652(2) 0.15898(18) 0.0350(10) Uani 1 1 d .
C125 C -0.0420(2) 0.2446(2) 0.21650(18) 0.0371(10) Uani 1 1 d .
H125 H -0.0608 0.2791 0.2379 0.045 Uiso 1 1 calc R
C126 C 0.0295(2) 0.1758(2) 0.24325(19) 0.0398(10) Uani 1 1 d .
H126 H 0.0595 0.1638 0.2821 0.048 Uiso 1 1 calc R
C131 C -0.1643(2) 0.3420(2) 0.13082(18) 0.0434(11) Uani 1 1 d .
H13A H -0.1571 0.3908 0.1178 0.052 Uiso 1 1 calc R
H13B H -0.1934 0.3382 0.1681 0.052 Uiso 1 1 calc R
C132 C -0.2121(2) 0.3590(2) 0.0700(2) 0.0507(12) Uani 1 1 d .
H13C H -0.2219 0.3119 0.0831 0.061 Uiso 1 1 calc R
H13D H -0.1830 0.3614 0.0328 0.061 Uiso 1 1 calc R
C133 C -0.2872(2) 0.4393(2) 0.0432(2) 0.0489(12) Uani 1 1 d .
H13E H -0.3158 0.4370 0.0807 0.059 Uiso 1 1 calc R
H13F H -0.2771 0.4863 0.0299 0.059 Uiso 1 1 calc R
C134 C -0.3363(2) 0.4574(3) -0.0171(2) 0.0592(13) Uani 1 1 d .
H13G H -0.3466 0.4106 -0.0039 0.071 Uiso 1 1 calc R
H13H H -0.3080 0.4600 -0.0548 0.071 Uiso 1 1 calc R
C135 C -0.4109(2) 0.5376(3) -0.0430(2) 0.0583(13) Uani 1 1 d .
H13I H -0.4382 0.5353 -0.0046 0.070 Uiso 1 1 calc R
H13J H -0.4001 0.5842 -0.0567 0.070 Uiso 1 1 calc R
C136 C -0.4625(2) 0.5576(3) -0.1018(2) 0.0619(13) Uani 1 1 d .
H13K H -0.4353 0.5595 -0.1402 0.074 Uiso 1 1 calc R
H13L H -0.4744 0.5118 -0.0881 0.074 Uiso 1 1 calc R
C137 C -0.5352(3) 0.6382(3) -0.1265(2) 0.0682(14) Uani 1 1 d .
H13M H -0.5233 0.6843 -0.1437 0.082 Uiso 1 1 calc R
H13N H -0.5601 0.6381 -0.0872 0.082 Uiso 1 1 calc R
C138 C -0.5906(3) 0.6559(3) -0.1822(2) 0.0730(15) Uani 1 1 d .
H13O H -0.5666 0.6562 -0.2216 0.109 Uiso 1 1 calc R
H13P H -0.6356 0.7104 -0.1961 0.109 Uiso 1 1 calc R
H13Q H -0.6053 0.6125 -0.1650 0.109 Uiso 1 1 calc R
C141 C 0.4521(2) -0.1140(2) 0.14804(18) 0.0340(10) Uani 1 1 d .
C142 C 0.4824(2) -0.1669(2) 0.11891(18) 0.0397(10) Uani 1 1 d .
H142 H 0.4533 -0.1570 0.0805 0.048 Uiso 1 1 calc R
C143 C 0.5549(2) -0.2337(2) 0.14628(19) 0.0419(11) Uani 1 1 d .
H143 H 0.5752 -0.2690 0.1257 0.050 Uiso 1 1 calc R
C144 C 0.5993(2) -0.2513(2) 0.20270(18) 0.0396(11) Uani 1 1 d .
C145 C 0.5681(2) -0.1969(2) 0.23034(19) 0.0434(11) Uani 1 1 d .
H145 H 0.5972 -0.2065 0.2686 0.052 Uiso 1 1 calc R
C146 C 0.4961(2) -0.1295(2) 0.20340(18) 0.0417(11) Uani 1 1 d .
H146 H 0.4764 -0.0932 0.2231 0.050 Uiso 1 1 calc R
C151 C 0.6776(2) -0.3249(3) 0.2299(2) 0.0696(15) Uani 1 1 d .
H15A H 0.6752 -0.3719 0.2295 0.084 Uiso 1 1 calc R
H15B H 0.7097 -0.3110 0.1971 0.084 Uiso 1 1 calc R
C152 C 0.7173(2) -0.3557(3) 0.2984(2) 0.0507(12) Uani 1 1 d .
H15C H 0.6856 -0.3695 0.3318 0.061 Uiso 1 1 calc R
H15D H 0.7218 -0.3099 0.2991 0.061 Uiso 1 1 calc R
C153 C 0.7943(2) -0.4303(3) 0.3219(2) 0.0621(14) Uani 1 1 d .
H15E H 0.7893 -0.4758 0.3212 0.074 Uiso 1 1 calc R
H15F H 0.8253 -0.4164 0.2878 0.074 Uiso 1 1 calc R
C154 C 0.8370(2) -0.4633(3) 0.3902(2) 0.0617(13) Uani 1 1 d .
H15G H 0.8408 -0.4174 0.3914 0.074 Uiso 1 1 calc R
H15H H 0.8068 -0.4790 0.4245 0.074 Uiso 1 1 calc R
C155 C 0.9141(3) -0.5358(3) 0.4122(2) 0.0686(14) Uani 1 1 d .
H15I H 0.9433 -0.5206 0.3767 0.082 Uiso 1 1 calc R
H15J H 0.9097 -0.5820 0.4123 0.082 Uiso 1 1 calc R
C156 C 0.9600(2) -0.5691(3) 0.4790(2) 0.0637(14) Uani 1 1 d .
H15K H 0.9641 -0.5230 0.4793 0.076 Uiso 1 1 calc R
H15L H 0.9315 -0.5854 0.5148 0.076 Uiso 1 1 calc R
C157 C 1.0371(3) -0.6407(3) 0.4992(2) 0.0854(17) Uani 1 1 d .
H15M H 1.0647 -0.6259 0.4620 0.103 Uiso 1 1 calc R
H15N H 1.0329 -0.6882 0.5021 0.103 Uiso 1 1 calc R
C158 C 1.0841(3) -0.6699(3) 0.5638(2) 0.0781(16) Uani 1 1 d .
H15O H 1.0916 -0.6248 0.5613 0.117 Uiso 1 1 calc R
H15P H 1.1333 -0.7180 0.5714 0.117 Uiso 1 1 calc R
H15Q H 1.0585 -0.6862 0.6017 0.117 Uiso 1 1 calc R
C21 C 0.7695(2) -0.1442(2) 0.72215(18) 0.0418(11) Uani 1 1 d .
H21 H 0.8192 -0.1866 0.7270 0.050 Uiso 1 1 calc R
C22 C 0.7321(2) -0.1551(3) 0.77602(19) 0.0469(12) Uani 1 1 d .
H22 H 0.7562 -0.2048 0.8184 0.056 Uiso 1 1 calc R
C23 C 0.6586(3) -0.0932(3) 0.7685(2) 0.0467(12) Uani 1 1 d .
H23 H 0.6337 -0.1020 0.8062 0.056 Uiso 1 1 calc R
C24 C 0.6213(2) -0.0202(3) 0.70847(19) 0.0413(11) Uani 1 1 d .
H24 H 0.5710 0.0210 0.7038 0.050 Uiso 1 1 calc R
C24A C 0.6602(2) -0.0090(2) 0.65449(18) 0.0319(10) Uani 1 1 d .
N25 N 0.63643(18) 0.05844(19) 0.58892(15) 0.0361(8) Uani 1 1 d .
C25A C 0.6953(2) 0.0403(2) 0.55249(18) 0.0328(10) Uani 1 1 d .
C26 C 0.6979(2) 0.0908(2) 0.48650(17) 0.0333(10) Uani 1 1 d .
H26 H 0.6559 0.1441 0.4580 0.040 Uiso 1 1 calc R
C26A C 0.7656(2) 0.0590(2) 0.46425(17) 0.0283(9) Uani 1 1 d .
C26B C 0.7911(2) 0.0915(2) 0.40137(17) 0.0282(9) Uani 1 1 d .
C27 C 0.7581(2) 0.1658(2) 0.34014(17) 0.0365(10) Uani 1 1 d .
H27 H 0.7081 0.2086 0.3339 0.044 Uiso 1 1 calc R
C28 C 0.7989(2) 0.1765(2) 0.28856(18) 0.0385(10) Uani 1 1 d .
H28 H 0.7764 0.2268 0.2464 0.046 Uiso 1 1 calc R
C29 C 0.8727(2) 0.1145(2) 0.29736(19) 0.0397(10) Uani 1 1 d .
H29 H 0.8999 0.1233 0.2613 0.048 Uiso 1 1 calc R
C210 C 0.9067(2) 0.0405(2) 0.35769(17) 0.0350(10) Uani 1 1 d .
H210 H 0.9569 -0.0018 0.3637 0.042 Uiso 1 1 calc R
N211 N 0.88715(17) -0.03844(19) 0.47354(14) 0.0338(8) Uani 1 1 d .
C212 C 0.8237(2) -0.0707(2) 0.57336(17) 0.0325(10) Uani 1 1 d .
H212 H 0.8653 -0.1244 0.6017 0.039 Uiso 1 1 calc R
C213 C 0.8654(2) 0.0298(2) 0.40924(17) 0.0296(9) Uani 1 1 d .
C214 C 0.8270(2) -0.0209(2) 0.50810(18) 0.0298(9) Uani 1 1 d .
C215 C 0.7568(2) -0.0388(2) 0.59574(17) 0.0302(9) Uani 1 1 d .
C216 C 0.7342(2) -0.0707(2) 0.66057(18) 0.0332(10) Uani 1 1 d .
C221 C 0.5638(2) 0.1311(2) 0.56350(18) 0.0338(10) Uani 1 1 d .
C222 C 0.5190(2) 0.1572(2) 0.50401(19) 0.0426(11) Uani 1 1 d .
H222 H 0.5371 0.1272 0.4788 0.051 Uiso 1 1 calc R
C223 C 0.4479(2) 0.2267(2) 0.48087(19) 0.0437(11) Uani 1 1 d .
H223 H 0.4179 0.2446 0.4394 0.052 Uiso 1 1 calc R
C224 C 0.4193(2) 0.2712(2) 0.51745(19) 0.0396(10) Uani 1 1 d .
C225 C 0.4651(2) 0.2434(2) 0.57719(19) 0.0422(11) Uani 1 1 d .
H225 H 0.4466 0.2724 0.6032 0.051 Uiso 1 1 calc R
C226 C 0.5369(2) 0.1751(2) 0.60022(19) 0.0394(10) Uani 1 1 d .
H226 H 0.5676 0.1582 0.6408 0.047 Uiso 1 1 calc R
C231 C 0.3405(2) 0.3463(3) 0.4949(2) 0.0534(12) Uani 1 1 d .
H23A H 0.3147 0.3374 0.5344 0.064 Uiso 1 1 calc R
H23B H 0.3459 0.3958 0.4839 0.064 Uiso 1 1 calc R
C232 C 0.2901(2) 0.3666(3) 0.4355(2) 0.0542(12) Uani 1 1 d .
H23C H 0.2839 0.3177 0.4461 0.065 Uiso 1 1 calc R
H23D H 0.3149 0.3766 0.3955 0.065 Uiso 1 1 calc R
C233 C 0.2125(2) 0.4419(3) 0.4167(2) 0.0557(12) Uani 1 1 d .
H23E H 0.2187 0.4902 0.4085 0.067 Uiso 1 1 calc R
H23F H 0.1865 0.4306 0.4558 0.067 Uiso 1 1 calc R
C234 C 0.1629(2) 0.4649(3) 0.3539(2) 0.0606(13) Uani 1 1 d .
H23G H 0.1904 0.4724 0.3156 0.073 Uiso 1 1 calc R
H23H H 0.1541 0.4179 0.3633 0.073 Uiso 1 1 calc R
C235 C 0.0870(2) 0.5434(3) 0.3320(2) 0.0579(13) Uani 1 1 d .
H23I H 0.0585 0.5345 0.3695 0.069 Uiso 1 1 calc R
H23J H 0.0959 0.5895 0.3254 0.069 Uiso 1 1 calc R
C236 C 0.0388(2) 0.5697(3) 0.2676(2) 0.0606(13) Uani 1 1 d .
H23K H 0.0674 0.5782 0.2302 0.073 Uiso 1 1 calc R
H23L H 0.0295 0.5238 0.2744 0.073 Uiso 1 1 calc R
C237 C -0.0363(3) 0.6480(3) 0.2458(2) 0.0658(14) Uani 1 1 d .
H23M H -0.0273 0.6934 0.2410 0.079 Uiso 1 1 calc R
H23N H -0.0660 0.6387 0.2822 0.079 Uiso 1 1 calc R
C238 C -0.0826(3) 0.6759(3) 0.1793(2) 0.0858(17) Uani 1 1 d .
H23O H -0.0571 0.6934 0.1417 0.129 Uiso 1 1 calc R
H23P H -0.1329 0.7229 0.1713 0.129 Uiso 1 1 calc R
H23Q H -0.0878 0.6295 0.1819 0.129 Uiso 1 1 calc R
C241 C 0.9616(2) -0.1070(2) 0.50474(18) 0.0318(9) Uani 1 1 d .
C242 C 0.9936(2) -0.1670(2) 0.48397(19) 0.0434(11) Uani 1 1 d .
H242 H 0.9659 -0.1630 0.4480 0.052 Uiso 1 1 calc R
C243 C 1.0655(2) -0.2326(2) 0.51496(19) 0.0475(12) Uani 1 1 d .
H243 H 1.0866 -0.2737 0.5001 0.057 Uiso 1 1 calc R
C244 C 1.1083(2) -0.2410(3) 0.56732(19) 0.0428(11) Uani 1 1 d .
C245 C 1.0751(2) -0.1800(3) 0.5872(2) 0.0499(12) Uani 1 1 d .
H245 H 1.1027 -0.1837 0.6230 0.060 Uiso 1 1 calc R
C246 C 1.0031(2) -0.1137(2) 0.55655(19) 0.0454(11) Uani 1 1 d .
H246 H 0.9818 -0.0724 0.5712 0.054 Uiso 1 1 calc R
C251 C 1.1890(2) -0.3110(3) 0.5971(2) 0.0688(15) Uani 1 1 d .
H25A H 1.1974 -0.3521 0.5815 0.083 Uiso 1 1 calc R
H25B H 1.2229 -0.2877 0.5776 0.083 Uiso 1 1 calc R
C252 C 1.2131(2) -0.3568(2) 0.67301(18) 0.0428(11) Uani 1 1 d .
H25C H 1.1813 -0.3827 0.6932 0.051 Uiso 1 1 calc R
H25D H 1.2041 -0.3162 0.6895 0.051 Uiso 1 1 calc R
C253 C 1.2950(2) -0.4234(3) 0.69775(19) 0.0548(12) Uani 1 1 d .
H25E H 1.3026 -0.4649 0.6828 0.066 Uiso 1 1 calc R
H25F H 1.3259 -0.3973 0.6745 0.066 Uiso 1 1 calc R
C254 C 1.3252(2) -0.4690(2) 0.77256(19) 0.0507(12) Uani 1 1 d .
H25G H 1.2959 -0.4972 0.7961 0.061 Uiso 1 1 calc R
H25H H 1.3167 -0.4280 0.7882 0.061 Uiso 1 1 calc R
C255 C 1.4084(2) -0.5335(3) 0.79392(19) 0.0529(12) Uani 1 1 d .
H25I H 1.4162 -0.5752 0.7792 0.063 Uiso 1 1 calc R
H25J H 1.4372 -0.5053 0.7689 0.063 Uiso 1 1 calc R
C256 C 1.4416(2) -0.5791(2) 0.86902(19) 0.0532(12) Uani 1 1 d .
H25K H 1.4335 -0.5374 0.8839 0.064 Uiso 1 1 calc R
H25L H 1.4133 -0.6079 0.8942 0.064 Uiso 1 1 calc R
C257 C 1.5245(2) -0.6422(3) 0.8890(2) 0.0583(13) Uani 1 1 d .
H25M H 1.5328 -0.6832 0.8734 0.070 Uiso 1 1 calc R
H25N H 1.5530 -0.6132 0.8647 0.070 Uiso 1 1 calc R
C258 C 1.5563(3) -0.6883(3) 0.9641(2) 0.0856(17) Uani 1 1 d .
H25O H 1.5509 -0.6486 0.9798 0.128 Uiso 1 1 calc R
H25P H 1.6101 -0.7289 0.9728 0.128 Uiso 1 1 calc R
H25Q H 1.5288 -0.7175 0.9888 0.128 Uiso 1 1 calc R
C31 C 0.2644(2) 0.8304(2) 0.89030(18) 0.0399(10) Uani 1 1 d .
H31 H 0.3163 0.7924 0.8956 0.048 Uiso 1 1 calc R
C32 C 0.2267(2) 0.8145(2) 0.94398(19) 0.0456(11) Uani 1 1 d .
H32 H 0.2530 0.7654 0.9864 0.055 Uiso 1 1 calc R
C33 C 0.1502(2) 0.8701(3) 0.93632(19) 0.0452(11) Uani 1 1 d .
H33 H 0.1257 0.8586 0.9741 0.054 Uiso 1 1 calc R
C34 C 0.1100(2) 0.9409(2) 0.87563(18) 0.0417(11) Uani 1 1 d .
H34 H 0.0579 0.9778 0.8706 0.050 Uiso 1 1 calc R
C34A C 0.1478(2) 0.9572(2) 0.82128(18) 0.0333(10) Uani 1 1 d .
N35 N 0.12166(17) 1.02677(19) 0.75699(14) 0.0330(8) Uani 1 1 d .
C35A C 0.1825(2) 1.0173(2) 0.72178(18) 0.0315(9) Uani 1 1 d .
C36 C 0.1829(2) 1.0698(2) 0.65611(17) 0.0317(9) Uani 1 1 d .
H36 H 0.1390 1.1213 0.6278 0.038 Uiso 1 1 calc R
C36A C 0.2508(2) 1.0433(2) 0.63375(17) 0.0320(10) Uani 1 1 d .
C36B C 0.2725(2) 1.0820(2) 0.57045(18) 0.0327(10) Uani 1 1 d .
C37 C 0.2339(2) 1.1563(2) 0.50979(19) 0.0440(11) Uani 1 1 d .
H37 H 0.1816 1.1931 0.5043 0.053 Uiso 1 1 calc R
C38 C 0.2726(3) 1.1757(3) 0.4577(2) 0.0521(12) Uani 1 1 d .
H38 H 0.2469 1.2265 0.4163 0.062 Uiso 1 1 calc R
C39 C 0.3485(3) 1.1217(3) 0.4654(2) 0.0559(13) Uani 1 1 d .
H39 H 0.3740 1.1365 0.4290 0.067 Uiso 1 1 calc R
C310 C 0.3885(2) 1.0469(3) 0.5243(2) 0.0479(12) Uani 1 1 d .
H310 H 0.4405 1.0098 0.5291 0.057 Uiso 1 1 calc R
N311 N 0.37583(18) 0.95751(19) 0.64070(15) 0.0365(8) Uani 1 1 d .
C312 C 0.3145(2) 0.9141(2) 0.74150(17) 0.0331(9) Uani 1 1 d .
H312 H 0.3581 0.8622 0.7696 0.040 Uiso 1 1 calc R
C313 C 0.3490(2) 1.0286(2) 0.57648(19) 0.0362(10) Uani 1 1 d .
C314 C 0.3154(2) 0.9666(2) 0.67593(18) 0.0314(9) Uani 1 1 d .
C315 C 0.2462(2) 0.9410(2) 0.76439(17) 0.0304(9) Uani 1 1 d .
C316 C 0.2251(2) 0.9030(2) 0.82815(17) 0.0302(9) Uani 1 1 d .
C321 C 0.0460(2) 1.0930(2) 0.72927(17) 0.0322(9) Uani 1 1 d .
C322 C 0.0304(2) 1.1752(2) 0.70123(18) 0.0410(10) Uani 1 1 d .
H322 H 0.0705 1.1874 0.6997 0.049 Uiso 1 1 calc R
C323 C -0.0439(2) 1.2392(2) 0.67552(19) 0.0454(11) Uani 1 1 d .
H323 H -0.0538 1.2953 0.6556 0.055 Uiso 1 1 calc R
C324 C -0.1041(2) 1.2242(3) 0.67784(19) 0.0399(10) Uani 1 1 d .
C325 C -0.0874(2) 1.1427(3) 0.70495(18) 0.0424(11) Uani 1 1 d .
H325 H -0.1276 1.1306 0.7065 0.051 Uiso 1 1 calc R
C326 C -0.0133(2) 1.0772(2) 0.73024(18) 0.0370(10) Uani 1 1 d .
H326 H -0.0035 1.0213 0.7483 0.044 Uiso 1 1 calc R
C331 C -0.1848(2) 1.2943(3) 0.65346(19) 0.0533(12) Uani 1 1 d .
H33A H -0.1903 1.3332 0.6707 0.064 Uiso 1 1 calc R
H33B H -0.2182 1.2706 0.6741 0.064 Uiso 1 1 calc R
C332 C -0.2123(2) 1.3437(2) 0.57648(19) 0.0452(11) Uani 1 1 d .
H33C H -0.2028 1.3046 0.5582 0.054 Uiso 1 1 calc R
H33D H -0.1828 1.3725 0.5558 0.054 Uiso 1 1 calc R
C333 C -0.2965(2) 1.4081(2) 0.55567(19) 0.0491(12) Uani 1 1 d .
H33E H -0.3255 1.3785 0.5761 0.059 Uiso 1 1 calc R
H33F H -0.3056 1.4456 0.5755 0.059 Uiso 1 1 calc R
C334 C -0.3271(2) 1.4607(3) 0.47989(19) 0.0496(12) Uani 1 1 d .
H33G H -0.3160 1.4233 0.4595 0.060 Uiso 1 1 calc R
H33H H -0.3002 1.4928 0.4596 0.060 Uiso 1 1 calc R
C335 C -0.4114(2) 1.5210(3) 0.46093(19) 0.0483(11) Uani 1 1 d .
H33I H -0.4380 1.4888 0.4826 0.058 Uiso 1 1 calc R
H33J H -0.4221 1.5592 0.4804 0.058 Uiso 1 1 calc R
C336 C -0.4441(2) 1.5729(2) 0.38507(19) 0.0470(11) Uani 1 1 d .
H33K H -0.4180 1.6056 0.3633 0.056 Uiso 1 1 calc R
H33L H -0.4333 1.5348 0.3655 0.056 Uiso 1 1 calc R
C337 C -0.5281(2) 1.6320(3) 0.3672(2) 0.0534(12) Uani 1 1 d .
H33M H -0.5387 1.6717 0.3850 0.064 Uiso 1 1 calc R
H33N H -0.5541 1.5996 0.3905 0.064 Uiso 1 1 calc R
C338 C -0.5611(3) 1.6810(3) 0.2916(2) 0.0694(14) Uani 1 1 d .
H33O H -0.5349 1.7122 0.2677 0.104 Uiso 1 1 calc R
H33P H -0.6152 1.7201 0.2839 0.104 Uiso 1 1 calc R
H33Q H -0.5547 1.6426 0.2741 0.104 Uiso 1 1 calc R
C341 C 0.4492(2) 0.8876(3) 0.66501(18) 0.0360(10) Uani 1 1 d .
C342 C 0.5123(2) 0.8977(3) 0.66675(19) 0.0449(11) Uani 1 1 d .
H342 H 0.5059 0.9516 0.6527 0.054 Uiso 1 1 calc R
C343 C 0.5842(2) 0.8291(3) 0.68897(19) 0.0495(12) Uani 1 1 d .
H343 H 0.6267 0.8369 0.6903 0.059 Uiso 1 1 calc R
C344 C 0.5961(2) 0.7496(3) 0.70936(19) 0.0457(11) Uani 1 1 d .
C345 C 0.5323(2) 0.7410(3) 0.7081(2) 0.0523(12) Uani 1 1 d .
H345 H 0.5386 0.6870 0.7229 0.063 Uiso 1 1 calc R
C346 C 0.4602(2) 0.8085(3) 0.68604(19) 0.0464(11) Uani 1 1 d .
H346 H 0.4178 0.8004 0.6853 0.056 Uiso 1 1 calc R
C351 C 0.6752(2) 0.6762(3) 0.7309(2) 0.0609(13) Uani 1 1 d .
H35A H 0.7070 0.6942 0.7000 0.073 Uiso 1 1 calc R
H35B H 0.6730 0.6322 0.7248 0.073 Uiso 1 1 calc R
C352 C 0.7132(2) 0.6389(3) 0.80367(19) 0.0498(12) Uani 1 1 d .
H35C H 0.7149 0.6829 0.8102 0.060 Uiso 1 1 calc R
H35D H 0.6821 0.6196 0.8349 0.060 Uiso 1 1 calc R
C353 C 0.7924(2) 0.5668(3) 0.8231(2) 0.0578(13) Uani 1 1 d .
H35E H 0.8226 0.5854 0.7903 0.069 Uiso 1 1 calc R
H35F H 0.7902 0.5217 0.8188 0.069 Uiso 1 1 calc R
C354 C 0.8327(2) 0.5315(3) 0.8946(2) 0.0561(13) Uani 1 1 d .
H35G H 0.8358 0.5764 0.8984 0.067 Uiso 1 1 calc R
H35H H 0.8015 0.5147 0.9271 0.067 Uiso 1 1 calc R
C355 C 0.9115(2) 0.4576(3) 0.9164(2) 0.0578(13) Uani 1 1 d .
H35I H 0.9080 0.4117 0.9150 0.069 Uiso 1 1 calc R
H35J H 0.9418 0.4735 0.8823 0.069 Uiso 1 1 calc R
C356 C 0.9538(3) 0.4247(3) 0.9862(2) 0.0574(13) Uani 1 1 d .
H35K H 0.9571 0.4707 0.9876 0.069 Uiso 1 1 calc R
H35L H 0.9234 0.4088 1.0202 0.069 Uiso 1 1 calc R
C357 C 1.0314(2) 0.3522(3) 1.0078(2) 0.0655(14) Uani 1 1 d .
H35M H 1.0611 0.3666 0.9725 0.079 Uiso 1 1 calc R
H35N H 1.0280 0.3046 1.0096 0.079 Uiso 1 1 calc R
C358 C 1.0738(3) 0.3244(3) 1.0760(2) 0.0676(14) Uani 1 1 d .
H35O H 1.0761 0.3713 1.0754 0.101 Uiso 1 1 calc R
H35P H 1.1253 0.2788 1.0849 0.101 Uiso 1 1 calc R
H35Q H 1.0475 0.3049 1.1121 0.101 Uiso 1 1 calc R
C41 C 0.2838(2) -0.1506(2) 1.09327(18) 0.0427(11) Uani 1 1 d .
H41 H 0.3355 -0.1889 1.0984 0.051 Uiso 1 1 calc R
C42 C 0.2459(3) -0.1673(3) 1.1463(2) 0.0533(13) Uani 1 1 d .
H42 H 0.2717 -0.2174 1.1883 0.064 Uiso 1 1 calc R
C43 C 0.1702(3) -0.1114(3) 1.1390(2) 0.0544(13) Uani 1 1 d .
H43 H 0.1450 -0.1241 1.1761 0.065 Uiso 1 1 calc R
C44 C 0.1309(2) -0.0378(3) 1.0791(2) 0.0503(12) Uani 1 1 d .
H44 H 0.0791 -0.0001 1.0741 0.060 Uiso 1 1 calc R
C44A C 0.1699(2) -0.0210(2) 1.02617(18) 0.0387(11) Uani 1 1 d .
N45 N 0.14272(18) 0.0481(2) 0.96081(15) 0.0390(9) Uani 1 1 d .
C45A C 0.2016(2) 0.0354(2) 0.92402(18) 0.0332(10) Uani 1 1 d .
C46 C 0.2021(2) 0.0865(2) 0.85783(18) 0.0356(10) Uani 1 1 d .
H46 H 0.1582 0.1380 0.8295 0.043 Uiso 1 1 calc R
C46A C 0.2699(2) 0.0592(2) 0.83430(17) 0.0297(9) Uani 1 1 d .
C46B C 0.2928(2) 0.0945(2) 0.77088(17) 0.0305(9) Uani 1 1 d .
C47 C 0.2567(2) 0.1675(2) 0.70978(18) 0.0368(10) Uani 1 1 d .
H47 H 0.2055 0.2074 0.7040 0.044 Uiso 1 1 calc R
C48 C 0.2958(2) 0.1818(2) 0.65710(19) 0.0433(11) Uani 1 1 d .
H48 H 0.2711 0.2318 0.6149 0.052 Uiso 1 1 calc R
C49 C 0.3713(2) 0.1237(3) 0.66527(19) 0.0430(11) Uani 1 1 d .
H49 H 0.3972 0.1350 0.6286 0.052 Uiso 1 1 calc R
C410 C 0.4086(2) 0.0507(2) 0.72518(19) 0.0394(10) Uani 1 1 d .
H410 H 0.4598 0.0109 0.7305 0.047 Uiso 1 1 calc R
N411 N 0.39361(17) -0.03190(19) 0.84286(15) 0.0349(8) Uani 1 1 d .
C412 C 0.3336(2) -0.0698(2) 0.94415(17) 0.0345(10) Uani 1 1 d .
H412 H 0.3772 -0.1217 0.9721 0.041 Uiso 1 1 calc R
C413 C 0.3689(2) 0.0370(2) 0.77782(18) 0.0321(10) Uani 1 1 d .
C414 C 0.3336(2) -0.0182(2) 0.87820(18) 0.0309(9) Uani 1 1 d .
C415 C 0.2667(2) -0.0421(2) 0.96763(17) 0.0312(9) Uani 1 1 d .
C416 C 0.2454(2) -0.0770(2) 1.03207(18) 0.0351(10) Uani 1 1 d .
C421 C 0.0692(2) 0.1166(2) 0.93760(18) 0.0356(10) Uani 1 1 d .
C422 C 0.0249(2) 0.1419(2) 0.8780(2) 0.0457(11) Uani 1 1 d .
H422 H 0.0454 0.1145 0.8511 0.055 Uiso 1 1 calc R
C423 C -0.0494(2) 0.2068(3) 0.8572(2) 0.0498(11) Uani 1 1 d .
H423 H -0.0788 0.2238 0.8157 0.060 Uiso 1 1 calc R
C424 C -0.0813(2) 0.2471(3) 0.89588(19) 0.0438(11) Uani 1 1 d .
C425 C -0.0352(2) 0.2231(2) 0.95318(19) 0.0478(12) Uani 1 1 d .
H425 H -0.0552 0.2512 0.9796 0.057 Uiso 1 1 calc R
C426 C 0.0390(2) 0.1597(2) 0.97417(19) 0.0441(11) Uani 1 1 d .
H426 H 0.0693 0.1457 1.0138 0.053 Uiso 1 1 calc R
C431 C -0.1632(2) 0.3122(3) 0.8789(2) 0.0707(15) Uani 1 1 d .
H43A H -0.1894 0.2866 0.9120 0.085 Uiso 1 1 calc R
H43B H -0.1659 0.3573 0.8867 0.085 Uiso 1 1 calc R
C432 C -0.2069(2) 0.3516(3) 0.8091(2) 0.0544(12) Uani 1 1 d .
H43C H -0.2047 0.3071 0.8006 0.065 Uiso 1 1 calc R
H43D H -0.1818 0.3785 0.7755 0.065 Uiso 1 1 calc R
C433 C -0.2889(2) 0.4158(3) 0.7964(2) 0.0621(13) Uani 1 1 d .
H43E H -0.3136 0.3892 0.8307 0.074 Uiso 1 1 calc R
H43F H -0.2910 0.4609 0.8037 0.074 Uiso 1 1 calc R
C434 C -0.3334(2) 0.4539(3) 0.7270(2) 0.0618(13) Uani 1 1 d .
H43G H -0.3066 0.4770 0.6928 0.074 Uiso 1 1 calc R
H43H H -0.3337 0.4090 0.7210 0.074 Uiso 1 1 calc R
C435 C -0.4132(2) 0.5212(3) 0.7115(2) 0.0581(13) Uani 1 1 d .
H43I H -0.4128 0.5652 0.7190 0.070 Uiso 1 1 calc R
H43J H -0.4402 0.4975 0.7451 0.070 Uiso 1 1 calc R
C436 C -0.4581(2) 0.5618(3) 0.6415(2) 0.0599(13) Uani 1 1 d .
H43K H -0.4302 0.5835 0.6078 0.072 Uiso 1 1 calc R
H43L H -0.4606 0.5182 0.6348 0.072 Uiso 1 1 calc R
C437 C -0.5369(3) 0.6313(3) 0.6258(2) 0.0680(14) Uani 1 1 d .
H43M H -0.5347 0.6762 0.6302 0.082 Uiso 1 1 calc R
H43N H -0.5645 0.6105 0.6605 0.082 Uiso 1 1 calc R
C438 C -0.5814(3) 0.6679(3) 0.5567(2) 0.0719(15) Uani 1 1 d .
H43O H -0.5544 0.6881 0.5216 0.108 Uiso 1 1 calc R
H43P H -0.6313 0.7145 0.5502 0.108 Uiso 1 1 calc R
H43Q H -0.5875 0.6251 0.5527 0.108 Uiso 1 1 calc R
C441 C 0.4690(2) -0.0988(2) 0.87244(18) 0.0344(10) Uani 1 1 d .
C442 C 0.4994(2) -0.1621(3) 0.8549(2) 0.0559(12) Uani 1 1 d .
H442 H 0.4697 -0.1609 0.8223 0.067 Uiso 1 1 calc R
C443 C 0.5725(2) -0.2272(3) 0.8844(2) 0.0593(13) Uani 1 1 d .
H443 H 0.5921 -0.2704 0.8719 0.071 Uiso 1 1 calc R
C444 C 0.6179(2) -0.2311(2) 0.93166(18) 0.0384(10) Uani 1 1 d .
C445 C 0.5877(2) -0.1665(3) 0.9461(2) 0.0555(13) Uani 1 1 d .
H445 H 0.6178 -0.1665 0.9776 0.067 Uiso 1 1 calc R
C446 C 0.5148(2) -0.1007(3) 0.9168(2) 0.0532(12) Uani 1 1 d .
H446 H 0.4963 -0.0562 0.9277 0.064 Uiso 1 1 calc R
C451 C 0.6986(2) -0.2996(3) 0.96060(19) 0.0564(13) Uani 1 1 d .
H45A H 0.7080 -0.3402 0.9441 0.068 Uiso 1 1 calc R
H45B H 0.7317 -0.2750 0.9415 0.068 Uiso 1 1 calc R
C452 C 0.7228(2) -0.3466(2) 1.03661(19) 0.0444(11) Uani 1 1 d .
H45C H 0.6923 -0.3744 1.0562 0.053 Uiso 1 1 calc R
H45D H 0.7120 -0.3064 1.0539 0.053 Uiso 1 1 calc R
C453 C 0.8055(2) -0.4114(3) 1.06136(19) 0.0531(12) Uani 1 1 d .
H45E H 0.8152 -0.4525 1.0454 0.064 Uiso 1 1 calc R
H45F H 0.8354 -0.3835 1.0392 0.064 Uiso 1 1 calc R
C454 C 0.8349(2) -0.4581(2) 1.13688(19) 0.0489(12) Uani 1 1 d .
H45G H 0.8065 -0.4878 1.1594 0.059 Uiso 1 1 calc R
H45H H 0.8247 -0.4175 1.1535 0.059 Uiso 1 1 calc R
C455 C 0.9179(2) -0.5202(3) 1.1581(2) 0.0515(12) Uani 1 1 d .
H45I H 0.9459 -0.4903 1.1346 0.062 Uiso 1 1 calc R
H45J H 0.9276 -0.5608 1.1415 0.062 Uiso 1 1 calc R
C456 C 0.9504(2) -0.5683(3) 1.23365(19) 0.0522(12) Uani 1 1 d .
H45K H 0.9421 -0.5279 1.2501 0.063 Uiso 1 1 calc R
H45L H 0.9217 -0.5972 1.2573 0.063 Uiso 1 1 calc R
C457 C 1.0335(2) -0.6320(3) 1.2544(2) 0.0572(13) Uani 1 1 d .
H45M H 1.0625 -0.6031 1.2320 0.069 Uiso 1 1 calc R
H45N H 1.0422 -0.6718 1.2371 0.069 Uiso 1 1 calc R
C458 C 1.0640(3) -0.6808(3) 1.3307(2) 0.0824(17) Uani 1 1 d .
H45O H 1.0545 -0.6420 1.3487 0.124 Uiso 1 1 calc R
H45P H 1.1186 -0.7185 1.3397 0.124 Uiso 1 1 calc R
H45Q H 1.0386 -0.7134 1.3531 0.124 Uiso 1 1 calc R

loop_
_atom_site_aniso_label
_atom_site_aniso_U_11
_atom_site_aniso_U_22
_atom_site_aniso_U_33
_atom_site_aniso_U_23
_atom_site_aniso_U_13
_atom_site_aniso_U_12
C11 0.040(3) 0.043(3) 0.037(2) -0.015(2) 0.004(2) -0.021(2)
C12 0.053(3) 0.053(3) 0.034(2) -0.012(2) 0.007(2) -0.032(3)
C13 0.044(3) 0.056(3) 0.036(2) -0.022(2) 0.010(2) -0.029(3)
C14 0.039(3) 0.042(3) 0.040(2) -0.022(2) 0.011(2) -0.021(2)
C14A 0.027(3) 0.034(2) 0.034(2) -0.018(2) 0.006(2) -0.013(2)
N15 0.025(2) 0.034(2) 0.0336(19) -0.0145(17) 0.0057(16) -0.0100(18)
C15A 0.023(2) 0.040(3) 0.031(2) -0.020(2) 0.007(2) -0.012(2)
C16 0.019(2) 0.035(2) 0.034(2) -0.014(2) 0.0001(19) -0.007(2)
C16A 0.030(3) 0.032(2) 0.030(2) -0.016(2) 0.006(2) -0.013(2)
C16B 0.029(3) 0.036(3) 0.031(2) -0.014(2) 0.001(2) -0.015(2)
C17 0.034(3) 0.047(3) 0.038(2) -0.015(2) 0.002(2) -0.019(2)
C18 0.049(3) 0.047(3) 0.028(2) -0.007(2) 0.001(2) -0.027(3)
C19 0.049(3) 0.055(3) 0.032(2) -0.019(2) 0.013(2) -0.034(3)
C110 0.034(3) 0.049(3) 0.041(2) -0.028(2) 0.012(2) -0.022(2)
N111 0.029(2) 0.035(2) 0.0303(18) -0.0143(17) 0.0059(16) -0.0087(18)
C112 0.025(2) 0.035(2) 0.034(2) -0.019(2) 0.0015(19) -0.010(2)
C113 0.034(3) 0.035(3) 0.032(2) -0.016(2) 0.003(2) -0.015(2)
C114 0.027(3) 0.038(3) 0.032(2) -0.017(2) 0.008(2) -0.016(2)
C115 0.025(3) 0.038(3) 0.035(2) -0.019(2) 0.003(2) -0.013(2)
C116 0.032(3) 0.041(3) 0.030(2) -0.016(2) 0.007(2) -0.022(2)
C121 0.022(2) 0.034(2) 0.033(2) -0.0144(19) 0.0067(19) -0.014(2)
C122 0.037(3) 0.043(3) 0.038(2) -0.023(2) 0.011(2) -0.015(2)
C123 0.035(3) 0.041(3) 0.029(2) -0.014(2) 0.002(2) -0.016(2)
C124 0.035(3) 0.031(2) 0.033(2) -0.012(2) 0.009(2) -0.015(2)
C125 0.032(3) 0.038(3) 0.041(2) -0.023(2) 0.009(2) -0.013(2)
C126 0.034(3) 0.046(3) 0.041(2) -0.024(2) 0.005(2) -0.017(2)
C131 0.039(3) 0.035(3) 0.042(2) -0.016(2) 0.007(2) -0.010(2)
C132 0.038(3) 0.045(3) 0.056(3) -0.018(2) -0.001(2) -0.014(3)
C133 0.036(3) 0.043(3) 0.055(3) -0.019(2) 0.002(2) -0.013(2)
C134 0.042(3) 0.054(3) 0.065(3) -0.024(3) -0.007(3) -0.013(3)
C135 0.046(3) 0.049(3) 0.047(3) -0.014(2) -0.004(2) -0.006(3)
C136 0.047(3) 0.048(3) 0.061(3) -0.015(3) -0.010(3) -0.010(3)
C137 0.054(4) 0.058(3) 0.060(3) -0.020(3) -0.010(3) -0.009(3)
C138 0.055(3) 0.065(3) 0.071(3) -0.010(3) -0.007(3) -0.028(3)
C141 0.031(3) 0.037(3) 0.030(2) -0.014(2) 0.011(2) -0.016(2)
C142 0.035(3) 0.045(3) 0.038(2) -0.021(2) 0.007(2) -0.017(2)
C143 0.038(3) 0.037(3) 0.048(3) -0.025(2) 0.011(2) -0.012(2)
C144 0.035(3) 0.041(3) 0.029(2) -0.013(2) 0.008(2) -0.012(2)
C145 0.032(3) 0.048(3) 0.037(2) -0.020(2) 0.002(2) -0.009(2)
C146 0.037(3) 0.043(3) 0.039(2) -0.025(2) 0.004(2) -0.010(2)
C151 0.045(3) 0.065(3) 0.051(3) -0.026(3) -0.004(2) 0.009(3)
C152 0.034(3) 0.050(3) 0.056(3) -0.024(2) 0.000(2) -0.011(3)
C153 0.043(3) 0.054(3) 0.057(3) -0.019(3) -0.005(3) -0.007(3)
C154 0.039(3) 0.065(3) 0.061(3) -0.027(3) -0.006(3) -0.012(3)
C155 0.052(4) 0.053(3) 0.070(3) -0.020(3) -0.013(3) -0.010(3)
C156 0.046(3) 0.058(3) 0.061(3) -0.020(3) -0.009(3) -0.013(3)
C157 0.063(4) 0.061(4) 0.078(4) -0.028(3) -0.029(3) 0.008(3)
C158 0.063(4) 0.067(4) 0.070(3) -0.012(3) -0.015(3) -0.023(3)
C21 0.036(3) 0.047(3) 0.038(2) -0.015(2) 0.004(2) -0.020(2)
C22 0.047(3) 0.055(3) 0.033(2) -0.011(2) 0.003(2) -0.029(3)
C23 0.055(3) 0.062(3) 0.037(3) -0.022(2) 0.019(2) -0.040(3)
C24 0.039(3) 0.050(3) 0.044(3) -0.025(2) 0.015(2) -0.027(2)
C24A 0.032(3) 0.039(3) 0.030(2) -0.017(2) 0.011(2) -0.022(2)
N25 0.028(2) 0.036(2) 0.0354(19) -0.0145(17) 0.0091(17) -0.0116(18)
C25A 0.025(2) 0.033(2) 0.037(2) -0.017(2) 0.008(2) -0.012(2)
C26 0.028(3) 0.029(2) 0.034(2) -0.012(2) 0.003(2) -0.009(2)
C26A 0.025(2) 0.029(2) 0.029(2) -0.0125(19) 0.0011(19) -0.013(2)
C26B 0.021(2) 0.030(2) 0.031(2) -0.0134(19) 0.0020(18) -0.012(2)
C27 0.034(3) 0.036(3) 0.035(2) -0.013(2) 0.000(2) -0.016(2)
C28 0.047(3) 0.039(3) 0.028(2) -0.010(2) 0.004(2) -0.026(2)
C29 0.041(3) 0.048(3) 0.037(2) -0.022(2) 0.011(2) -0.025(3)
C210 0.028(2) 0.043(3) 0.034(2) -0.021(2) 0.007(2) -0.015(2)
N211 0.023(2) 0.038(2) 0.0274(17) -0.0126(16) 0.0046(16) -0.0082(18)
C212 0.026(2) 0.028(2) 0.032(2) -0.0121(19) 0.0005(19) -0.007(2)
C213 0.031(3) 0.034(2) 0.028(2) -0.017(2) 0.0055(19) -0.017(2)
C214 0.023(2) 0.032(2) 0.033(2) -0.018(2) 0.007(2) -0.011(2)
C215 0.028(2) 0.032(2) 0.031(2) -0.015(2) 0.007(2) -0.015(2)
C216 0.032(3) 0.034(2) 0.035(2) -0.015(2) 0.005(2) -0.018(2)
C221 0.029(3) 0.034(2) 0.037(2) -0.014(2) 0.010(2) -0.016(2)
C222 0.036(3) 0.042(3) 0.049(3) -0.028(2) 0.007(2) -0.013(2)
C223 0.036(3) 0.048(3) 0.043(2) -0.023(2) 0.004(2) -0.016(2)
C224 0.030(3) 0.041(3) 0.042(2) -0.017(2) 0.011(2) -0.017(2)
C225 0.037(3) 0.043(3) 0.046(3) -0.022(2) 0.011(2) -0.018(2)
C226 0.037(3) 0.046(3) 0.040(2) -0.024(2) 0.011(2) -0.021(2)
C231 0.040(3) 0.052(3) 0.057(3) -0.026(2) 0.004(2) -0.014(3)
C232 0.040(3) 0.041(3) 0.067(3) -0.026(2) -0.003(2) -0.008(2)
C233 0.037(3) 0.047(3) 0.068(3) -0.025(3) 0.004(2) -0.010(3)
C234 0.043(3) 0.050(3) 0.075(3) -0.029(3) -0.003(3) -0.012(3)
C235 0.037(3) 0.054(3) 0.062(3) -0.026(3) -0.003(2) -0.009(3)
C236 0.045(3) 0.048(3) 0.073(3) -0.025(3) -0.005(3) -0.013(3)
C237 0.049(3) 0.049(3) 0.075(3) -0.021(3) -0.010(3) -0.011(3)
C238 0.062(4) 0.065(4) 0.094(4) -0.019(3) -0.027(3) -0.018(3)
C241 0.024(2) 0.034(2) 0.030(2) -0.0128(19) 0.0056(19) -0.011(2)
C242 0.031(3) 0.046(3) 0.050(3) -0.030(2) -0.002(2) -0.009(2)
C243 0.040(3) 0.040(3) 0.049(3) -0.026(2) 0.003(2) -0.004(2)
C244 0.031(3) 0.053(3) 0.032(2) -0.018(2) 0.009(2) -0.013(2)
C245 0.031(3) 0.063(3) 0.045(3) -0.033(2) 0.001(2) -0.008(3)
C246 0.039(3) 0.054(3) 0.045(2) -0.033(2) 0.007(2) -0.014(3)
C251 0.039(3) 0.076(4) 0.044(3) -0.023(3) 0.002(2) 0.003(3)
C252 0.038(3) 0.040(3) 0.044(2) -0.019(2) 0.008(2) -0.015(2)
C253 0.037(3) 0.055(3) 0.049(3) -0.017(2) 0.001(2) -0.011(3)
C254 0.039(3) 0.046(3) 0.045(3) -0.018(2) 0.001(2) -0.007(2)
C255 0.043(3) 0.050(3) 0.045(3) -0.014(2) -0.002(2) -0.014(3)
C256 0.053(3) 0.041(3) 0.049(3) -0.018(2) -0.003(2) -0.013(3)
C257 0.045(3) 0.044(3) 0.056(3) -0.015(2) -0.010(2) -0.006(3)
C258 0.079(4) 0.057(3) 0.067(3) -0.023(3) -0.025(3) 0.004(3)
C31 0.042(3) 0.038(3) 0.036(2) -0.015(2) 0.005(2) -0.018(2)
C32 0.057(3) 0.043(3) 0.032(2) -0.008(2) 0.002(2) -0.030(3)
C33 0.051(3) 0.052(3) 0.036(2) -0.019(2) 0.014(2) -0.030(3)
C34 0.038(3) 0.047(3) 0.040(2) -0.022(2) 0.011(2) -0.020(2)
C34A 0.034(3) 0.034(2) 0.030(2) -0.014(2) 0.005(2) -0.018(2)
N35 0.026(2) 0.036(2) 0.0330(18) -0.0138(17) 0.0053(16) -0.0148(18)
C35A 0.030(3) 0.036(2) 0.030(2) -0.014(2) 0.004(2) -0.018(2)
C36 0.024(2) 0.032(2) 0.031(2) -0.0108(19) -0.0011(19) -0.010(2)
C36A 0.030(3) 0.039(3) 0.032(2) -0.016(2) 0.003(2) -0.021(2)
C36B 0.037(3) 0.038(3) 0.030(2) -0.016(2) 0.005(2) -0.023(2)
C37 0.045(3) 0.042(3) 0.039(2) -0.014(2) 0.003(2) -0.022(2)
C38 0.064(4) 0.055(3) 0.032(2) -0.010(2) 0.005(2) -0.035(3)
C39 0.071(4) 0.072(4) 0.038(3) -0.024(3) 0.022(3) -0.048(3)
C310 0.045(3) 0.055(3) 0.045(3) -0.023(2) 0.017(2) -0.027(3)
N311 0.033(2) 0.040(2) 0.0364(19) -0.0173(17) 0.0126(17) -0.0193(19)
C312 0.027(2) 0.031(2) 0.033(2) -0.0120(19) -0.0012(19) -0.011(2)
C313 0.045(3) 0.039(3) 0.034(2) -0.020(2) 0.009(2) -0.025(2)
C314 0.030(3) 0.036(3) 0.033(2) -0.017(2) 0.004(2) -0.018(2)
C315 0.028(3) 0.030(2) 0.032(2) -0.015(2) 0.001(2) -0.012(2)
C316 0.031(3) 0.032(2) 0.029(2) -0.0145(19) 0.0038(19) -0.016(2)
C321 0.031(3) 0.033(2) 0.029(2) -0.0161(19) 0.0048(19) -0.011(2)
C322 0.030(3) 0.040(3) 0.051(3) -0.022(2) 0.002(2) -0.014(2)
C323 0.044(3) 0.035(3) 0.049(3) -0.018(2) 0.009(2) -0.014(2)
C324 0.030(3) 0.051(3) 0.037(2) -0.028(2) 0.011(2) -0.012(2)
C325 0.034(3) 0.055(3) 0.045(2) -0.030(2) 0.015(2) -0.022(2)
C326 0.036(3) 0.043(3) 0.038(2) -0.023(2) 0.006(2) -0.020(2)
C331 0.033(3) 0.060(3) 0.051(3) -0.031(2) 0.008(2) -0.008(2)
C332 0.033(3) 0.047(3) 0.048(3) -0.024(2) 0.006(2) -0.012(2)
C333 0.030(3) 0.050(3) 0.053(3) -0.025(2) 0.004(2) -0.008(2)
C334 0.035(3) 0.050(3) 0.054(3) -0.023(2) 0.006(2) -0.015(2)
C335 0.034(3) 0.055(3) 0.049(3) -0.029(2) 0.006(2) -0.013(2)
C336 0.035(3) 0.046(3) 0.053(3) -0.021(2) 0.008(2) -0.017(2)
C337 0.035(3) 0.053(3) 0.060(3) -0.025(3) 0.003(2) -0.014(2)
C338 0.061(4) 0.051(3) 0.065(3) -0.013(3) -0.004(3) -0.017(3)
C341 0.029(3) 0.045(3) 0.035(2) -0.022(2) 0.006(2) -0.015(2)
C342 0.039(3) 0.059(3) 0.048(3) -0.032(2) 0.014(2) -0.027(3)
C343 0.037(3) 0.080(4) 0.046(3) -0.040(3) 0.016(2) -0.031(3)
C344 0.035(3) 0.057(3) 0.039(2) -0.028(2) 0.008(2) -0.014(3)
C345 0.041(3) 0.045(3) 0.060(3) -0.022(2) 0.007(2) -0.015(3)
C346 0.038(3) 0.045(3) 0.056(3) -0.023(2) 0.009(2) -0.020(2)
C351 0.034(3) 0.069(3) 0.059(3) -0.035(3) 0.003(2) -0.005(3)
C352 0.038(3) 0.053(3) 0.050(3) -0.028(2) 0.007(2) -0.013(2)
C353 0.034(3) 0.069(3) 0.055(3) -0.028(3) 0.004(2) -0.015(3)
C354 0.045(3) 0.055(3) 0.050(3) -0.024(2) 0.006(2) -0.012(3)
C355 0.039(3) 0.057(3) 0.061(3) -0.021(3) 0.005(2) -0.017(3)
C356 0.057(3) 0.052(3) 0.047(3) -0.018(2) 0.005(3) -0.020(3)
C357 0.041(3) 0.066(3) 0.065(3) -0.019(3) -0.006(3) -0.019(3)
C358 0.055(3) 0.058(3) 0.067(3) -0.012(3) -0.006(3) -0.025(3)
C41 0.042(3) 0.046(3) 0.034(2) -0.013(2) 0.004(2) -0.022(2)
C42 0.065(4) 0.057(3) 0.032(2) -0.011(2) 0.006(3) -0.036(3)
C43 0.058(4) 0.068(3) 0.036(3) -0.019(3) 0.014(3) -0.035(3)
C44 0.044(3) 0.060(3) 0.046(3) -0.025(3) 0.015(3) -0.025(3)
C44A 0.045(3) 0.045(3) 0.029(2) -0.018(2) 0.011(2) -0.024(3)
N45 0.032(2) 0.041(2) 0.0334(19) -0.0164(17) 0.0108(17) -0.0111(19)
C45A 0.031(3) 0.039(3) 0.032(2) -0.018(2) 0.009(2) -0.017(2)
C46 0.029(3) 0.032(2) 0.038(2) -0.019(2) 0.003(2) -0.007(2)
C46A 0.026(2) 0.031(2) 0.030(2) -0.0157(19) 0.0012(19) -0.010(2)
C46B 0.029(3) 0.036(2) 0.031(2) -0.018(2) 0.0052(19) -0.018(2)
C47 0.036(3) 0.040(3) 0.034(2) -0.017(2) 0.003(2) -0.019(2)
C48 0.049(3) 0.045(3) 0.035(2) -0.011(2) 0.006(2) -0.030(3)
C49 0.051(3) 0.052(3) 0.039(2) -0.022(2) 0.015(2) -0.034(3)
C410 0.031(3) 0.050(3) 0.042(2) -0.025(2) 0.013(2) -0.021(2)
N411 0.028(2) 0.034(2) 0.0316(18) -0.0126(17) 0.0061(16) -0.0101(18)
C412 0.034(3) 0.035(2) 0.029(2) -0.013(2) 0.002(2) -0.014(2)
C413 0.028(3) 0.036(3) 0.034(2) -0.016(2) 0.003(2) -0.016(2)
C414 0.027(3) 0.036(3) 0.029(2) -0.017(2) 0.004(2) -0.014(2)
C415 0.029(3) 0.033(2) 0.030(2) -0.015(2) 0.002(2) -0.015(2)
C416 0.038(3) 0.041(3) 0.031(2) -0.019(2) 0.007(2) -0.021(2)
C421 0.033(3) 0.039(3) 0.035(2) -0.020(2) 0.011(2) -0.017(2)
C422 0.041(3) 0.049(3) 0.050(3) -0.032(2) 0.015(2) -0.016(2)
C423 0.037(3) 0.060(3) 0.047(3) -0.029(2) 0.006(2) -0.016(3)
C424 0.031(3) 0.053(3) 0.037(2) -0.025(2) 0.008(2) -0.011(2)
C425 0.040(3) 0.051(3) 0.041(2) -0.025(2) 0.012(2) -0.011(3)
C426 0.039(3) 0.054(3) 0.043(2) -0.029(2) 0.007(2) -0.019(3)
C431 0.042(3) 0.084(4) 0.055(3) -0.035(3) 0.004(3) -0.006(3)
C432 0.048(3) 0.045(3) 0.054(3) -0.018(2) 0.006(2) -0.016(3)
C433 0.035(3) 0.065(3) 0.065(3) -0.026(3) 0.003(3) -0.012(3)
C434 0.042(3) 0.049(3) 0.068(3) -0.021(3) -0.003(3) -0.009(3)
C435 0.039(3) 0.054(3) 0.061(3) -0.023(3) 0.002(2) -0.012(3)
C436 0.046(3) 0.051(3) 0.063(3) -0.019(3) -0.004(3) -0.015(3)
C437 0.045(3) 0.069(4) 0.068(3) -0.022(3) 0.002(3) -0.021(3)
C438 0.060(4) 0.053(3) 0.074(3) -0.010(3) -0.011(3) -0.023(3)
C441 0.025(2) 0.040(3) 0.033(2) -0.017(2) 0.0051(19) -0.013(2)
C442 0.039(3) 0.054(3) 0.073(3) -0.039(3) -0.007(2) -0.011(3)
C443 0.048(3) 0.052(3) 0.077(3) -0.045(3) -0.001(3) -0.009(3)
C444 0.033(3) 0.041(3) 0.032(2) -0.018(2) 0.004(2) -0.011(2)
C445 0.033(3) 0.068(3) 0.062(3) -0.040(3) -0.012(2) -0.011(3)
C446 0.036(3) 0.056(3) 0.067(3) -0.045(3) -0.002(2) -0.006(3)
C451 0.035(3) 0.059(3) 0.046(3) -0.023(2) -0.002(2) -0.003(3)
C452 0.036(3) 0.037(3) 0.049(3) -0.016(2) 0.001(2) -0.012(2)
C453 0.038(3) 0.056(3) 0.044(3) -0.016(2) 0.000(2) -0.014(3)
C454 0.038(3) 0.047(3) 0.049(3) -0.020(2) 0.001(2) -0.013(2)
C455 0.040(3) 0.052(3) 0.054(3) -0.018(2) 0.002(2) -0.022(3)
C456 0.043(3) 0.043(3) 0.050(3) -0.017(2) -0.005(2) -0.010(3)
C457 0.051(3) 0.046(3) 0.060(3) -0.019(2) -0.010(3) -0.017(3)
C458 0.072(4) 0.062(4) 0.067(3) -0.021(3) -0.021(3) -0.005(3)

loop_
_atom_type_symbol
_atom_type_description
_atom_type_scat_dispersion_real
_atom_type_scat_dispersion_imag
_atom_type_scat_source
C C 0.0033 0.0016 'International Tables Vol C Tables 4.2.6.8 and 6.1.1.4'
H H 0.0000 0.0000 'International Tables Vol C Tables 4.2.6.8 and 6.1.1.4'
N N 0.0061 0.0033 'International Tables Vol C Tables 4.2.6.8 and 6.1.1.4'

loop_
_geom_angle_atom_site_label_1
_geom_angle_atom_site_label_2
_geom_angle_atom_site_label_3
_geom_angle
C12 C11 C116 118.3(4)
C12 C11 H11 120.9
C116 C11 H11 120.9
C11 C12 C13 120.7(4)
C11 C12 H12 119.7
C13 C12 H12 119.7
C14 C13 C12 121.8(4)
C14 C13 H13 119.1
C12 C13 H13 119.1
C13 C14 C14A 117.8(4)
C13 C14 H14 121.1
C14A C14 H14 121.1
N15 C14A C14 128.9(4)
N15 C14A C116 109.5(3)
C14 C14A C116 121.6(4)
C14A N15 C15A 108.0(3)
C14A N15 C121 125.5(3)
C15A N15 C121 126.2(3)
C16 C15A N15 128.4(4)
C16 C15A C115 122.6(3)
N15 C15A C115 109.0(3)
C15A C16 C16A 116.8(3)
C15A C16 H16 121.6
C16A C16 H16 121.6
C16 C16A C114 120.4(3)
C16 C16A C16B 132.9(4)
C114 C16A C16B 106.7(3)
C17 C16B C113 118.7(3)
C17 C16B C16A 134.1(4)
C113 C16B C16A 107.2(3)
C18 C17 C16B 119.1(4)
C18 C17 H17 120.4
C16B C17 H17 120.4
C17 C18 C19 121.3(4)
C17 C18 H18 119.3
C19 C18 H18 119.3
C110 C19 C18 121.0(4)
C110 C19 H19 119.5
C18 C19 H19 119.5
C19 C110 C113 117.7(4)
C19 C110 H110 121.2
C113 C110 H110 121.2
C113 N111 C114 108.3(3)
C113 N111 C141 125.6(3)
C114 N111 C141 125.9(3)
C114 C112 C115 115.8(4)
C114 C112 H112 122.1
C115 C112 H112 122.1
N111 C113 C110 128.8(4)
N111 C113 C16B 109.0(3)
C110 C113 C16B 122.2(4)
C112 C114 N111 127.9(4)
C112 C114 C16A 123.2(3)
N111 C114 C16A 108.9(3)
C112 C115 C15A 121.2(3)
C112 C115 C116 132.1(4)
C15A C115 C116 106.7(3)
C11 C116 C14A 119.8(3)
C11 C116 C115 133.4(4)
C14A C116 C115 106.8(3)
C122 C121 C126 118.9(4)
C122 C121 N15 120.9(3)
C126 C121 N15 120.2(3)
C121 C122 C123 120.5(4)
C121 C122 H122 119.7
C123 C122 H122 119.7
C122 C123 C124 122.1(4)
C122 C123 H123 119.0
C124 C123 H123 119.0
C123 C124 C125 116.7(4)
C123 C124 C131 123.3(4)
C125 C124 C131 120.0(3)
C126 C125 C124 122.1(4)
C126 C125 H125 119.0
C124 C125 H125 119.0
C125 C126 C121 119.7(4)
C125 C126 H126 120.1
C121 C126 H126 120.1
C124 C131 C132 117.4(3)
C124 C131 H13A 108.0
C132 C131 H13A 108.0
C124 C131 H13B 108.0
C132 C131 H13B 108.0
H13A C131 H13B 107.2
C131 C132 C133 113.9(3)
C131 C132 H13C 108.8
C133 C132 H13C 108.8
C131 C132 H13D 108.8
C133 C132 H13D 108.8
H13C C132 H13D 107.7
C134 C133 C132 115.0(4)
C134 C133 H13E 108.5
C132 C133 H13E 108.5
C134 C133 H13F 108.5
C132 C133 H13F 108.5
H13E C133 H13F 107.5
C133 C134 C135 114.2(4)
C133 C134 H13G 108.7
C135 C134 H13G 108.7
C133 C134 H13H 108.7
C135 C134 H13H 108.7
H13G C134 H13H 107.6
C136 C135 C134 116.2(4)
C136 C135 H13I 108.2
C134 C135 H13I 108.2
C136 C135 H13J 108.2
C134 C135 H13J 108.2
H13I C135 H13J 107.4
C137 C136 C135 114.5(4)
C137 C136 H13K 108.6
C135 C136 H13K 108.6
C137 C136 H13L 108.6
C135 C136 H13L 108.6
H13K C136 H13L 107.6
C136 C137 C138 115.1(4)
C136 C137 H13M 108.5
C138 C137 H13M 108.5
C136 C137 H13N 108.5
C138 C137 H13N 108.5
H13M C137 H13N 107.5
C137 C138 H13O 109.5
C137 C138 H13P 109.5
H13O C138 H13P 109.5
C137 C138 H13Q 109.5
H13O C138 H13Q 109.5
H13P C138 H13Q 109.5
C146 C141 C142 118.8(4)
C146 C141 N111 121.1(3)
C142 C141 N111 120.1(4)
C143 C142 C141 119.5(4)
C143 C142 H142 120.3
C141 C142 H142 120.3
C142 C143 C144 122.5(4)
C142 C143 H143 118.8
C144 C143 H143 118.8
C143 C144 C145 117.0(4)
C143 C144 C151 119.8(4)
C145 C144 C151 123.2(4)
C146 C145 C144 121.4(4)
C146 C145 H145 119.3
C144 C145 H145 119.3
C145 C146 C141 120.8(4)
C145 C146 H146 119.6
C141 C146 H146 119.6
C152 C151 C144 119.5(4)
C152 C151 H15A 107.4
C144 C151 H15A 107.4
C152 C151 H15B 107.4
C144 C151 H15B 107.4
H15A C151 H15B 107.0
C151 C152 C153 115.8(4)
C151 C152 H15C 108.3
C153 C152 H15C 108.3
C151 C152 H15D 108.3
C153 C152 H15D 108.3
H15C C152 H15D 107.4
C154 C153 C152 118.0(4)
C154 C153 H15E 107.8
C152 C153 H15E 107.8
C154 C153 H15F 107.8
C152 C153 H15F 107.8
H15E C153 H15F 107.1
C155 C154 C153 117.7(4)
C155 C154 H15G 107.9
C153 C154 H15G 107.9
C155 C154 H15H 107.9
C153 C154 H15H 107.9
H15G C154 H15H 107.2
C154 C155 C156 119.6(4)
C154 C155 H15I 107.4
C156 C155 H15I 107.4
C154 C155 H15J 107.4
C156 C155 H15J 107.4
H15I C155 H15J 106.9
C157 C156 C155 118.4(4)
C157 C156 H15K 107.7
C155 C156 H15K 107.7
C157 C156 H15L 107.7
C155 C156 H15L 107.7
H15K C156 H15L 107.1
C156 C157 C158 117.9(4)
C156 C157 H15M 107.8
C158 C157 H15M 107.8
C156 C157 H15N 107.8
C158 C157 H15N 107.8
H15M C157 H15N 107.2
C157 C158 H15O 109.5
C157 C158 H15P 109.5
H15O C158 H15P 109.5
C157 C158 H15Q 109.5
H15O C158 H15Q 109.5
H15P C158 H15Q 109.5
C22 C21 C216 119.6(4)
C22 C21 H21 120.2
C216 C21 H21 120.2
C21 C22 C23 120.2(4)
C21 C22 H22 119.9
C23 C22 H22 119.9
C24 C23 C22 122.2(4)
C24 C23 H23 118.9
C22 C23 H23 118.9
C23 C24 C24A 117.2(4)
C23 C24 H24 121.4
C24A C24 H24 121.4
N25 C24A C24 129.2(4)
N25 C24A C216 109.1(3)
C24 C24A C216 121.7(4)
C24A N25 C25A 108.2(3)
C24A N25 C221 125.0(3)
C25A N25 C221 126.8(3)
C26 C25A C215 122.9(3)
C26 C25A N25 128.3(4)
C215 C25A N25 108.7(3)
C25A C26 C26A 116.4(3)
C25A C26 H26 121.8
C26A C26 H26 121.8
C26 C26A C214 120.2(3)
C26 C26A C26B 133.4(3)
C214 C26A C26B 106.4(3)
C27 C26B C213 119.0(3)
C27 C26B C26A 134.1(3)
C213 C26B C26A 106.9(3)
C28 C27 C26B 119.1(4)
C28 C27 H27 120.4
C26B C27 H27 120.4
C27 C28 C29 121.0(4)
C27 C28 H28 119.5
C29 C28 H28 119.5
C210 C29 C28 120.9(4)
C210 C29 H29 119.6
C28 C29 H29 119.6
C29 C210 C213 118.0(4)
C29 C210 H210 121.0
C213 C210 H210 121.0
C213 N211 C214 108.1(3)
C213 N211 C241 126.3(3)
C214 N211 C241 124.5(3)
C214 C212 C215 116.9(3)
C214 C212 H212 121.6
C215 C212 H212 121.6
N211 C213 C210 128.4(4)
N211 C213 C26B 109.6(3)
C210 C213 C26B 122.0(3)
C212 C214 N211 128.1(4)
C212 C214 C26A 123.0(3)
N211 C214 C26A 108.9(3)
C212 C215 C25A 120.7(3)
C212 C215 C216 132.4(4)
C25A C215 C216 106.9(3)
C21 C216 C24A 119.1(3)
C21 C216 C215 133.9(4)
C24A C216 C215 107.0(3)
C222 C221 C226 119.6(4)
C222 C221 N25 121.1(3)
C226 C221 N25 119.3(4)
C223 C222 C221 120.4(4)
C223 C222 H222 119.8
C221 C222 H222 119.8
C222 C223 C224 121.0(4)
C222 C223 H223 119.5
C224 C223 H223 119.5
C225 C224 C223 117.5(4)
C225 C224 C231 119.8(4)
C223 C224 C231 122.6(4)
C226 C225 C224 122.1(4)
C226 C225 H225 119.0
C224 C225 H225 119.0
C225 C226 C221 119.4(4)
C225 C226 H226 120.3
C221 C226 H226 120.3
C232 C231 C224 117.4(4)
C232 C231 H23A 107.9
C224 C231 H23A 107.9
C232 C231 H23B 107.9
C224 C231 H23B 107.9
H23A C231 H23B 107.2
C231 C232 C233 114.0(4)
C231 C232 H23C 108.7
C233 C232 H23C 108.7
C231 C232 H23D 108.7
C233 C232 H23D 108.7
H23C C232 H23D 107.6
C232 C233 C234 113.7(4)
C232 C233 H23E 108.8
C234 C233 H23E 108.8
C232 C233 H23F 108.8
C234 C233 H23F 108.8
H23E C233 H23F 107.7
C235 C234 C233 114.2(4)
C235 C234 H23G 108.7
C233 C234 H23G 108.7
C235 C234 H23H 108.7
C233 C234 H23H 108.7
H23G C234 H23H 107.6
C236 C235 C234 114.9(4)
C236 C235 H23I 108.5
C234 C235 H23I 108.5
C236 C235 H23J 108.5
C234 C235 H23J 108.5
H23I C235 H23J 107.5
C237 C236 C235 114.7(4)
C237 C236 H23K 108.6
C235 C236 H23K 108.6
C237 C236 H23L 108.6
C235 C236 H23L 108.6
H23K C236 H23L 107.6
C236 C237 C238 114.1(4)
C236 C237 H23M 108.7
C238 C237 H23M 108.7
C236 C237 H23N 108.7
C238 C237 H23N 108.7
H23M C237 H23N 107.6
C237 C238 H23O 109.5
C237 C238 H23P 109.5
H23O C238 H23P 109.5
C237 C238 H23Q 109.5
H23O C238 H23Q 109.5
H23P C238 H23Q 109.5
C242 C241 C246 118.9(4)
C242 C241 N211 121.2(4)
C246 C241 N211 119.9(3)
C243 C242 C241 120.1(4)
C243 C242 H242 119.9
C241 C242 H242 119.9
C242 C243 C244 122.1(4)
C242 C243 H243 118.9
C244 C243 H243 118.9
C245 C244 C243 116.8(4)
C245 C244 C251 122.5(4)
C243 C244 C251 120.6(4)
C246 C245 C244 121.7(4)
C246 C245 H245 119.1
C244 C245 H245 119.1
C245 C246 C241 120.4(4)
C245 C246 H246 119.8
C241 C246 H246 119.8
C252 C251 C244 117.4(3)
C252 C251 H25A 107.9
C244 C251 H25A 107.9
C252 C251 H25B 107.9
C244 C251 H25B 107.9
H25A C251 H25B 107.2
C251 C252 C253 113.6(3)
C251 C252 H25C 108.9
C253 C252 H25C 108.9
C251 C252 H25D 108.9
C253 C252 H25D 108.9
H25C C252 H25D 107.7
C254 C253 C252 117.3(3)
C254 C253 H25E 108.0
C252 C253 H25E 108.0
C254 C253 H25F 108.0
C252 C253 H25F 108.0
H25E C253 H25F 107.2
C253 C254 C255 114.7(3)
C253 C254 H25G 108.6
C255 C254 H25G 108.6
C253 C254 H25H 108.6
C255 C254 H25H 108.6
H25G C254 H25H 107.6
C256 C255 C254 116.2(3)
C256 C255 H25I 108.2
C254 C255 H25I 108.2
C256 C255 H25J 108.2
C254 C255 H25J 108.2
H25I C255 H25J 107.4
C257 C256 C255 115.4(4)
C257 C256 H25K 108.4
C255 C256 H25K 108.4
C257 C256 H25L 108.4
C255 C256 H25L 108.4
H25K C256 H25L 107.5
C258 C257 C256 114.7(4)
C258 C257 H25M 108.6
C256 C257 H25M 108.6
C258 C257 H25N 108.6
C256 C257 H25N 108.6
H25M C257 H25N 107.6
C257 C258 H25O 109.5
C257 C258 H25P 109.5
H25O C258 H25P 109.5
C257 C258 H25Q 109.5
H25O C258 H25Q 109.5
H25P C258 H25Q 109.5
C32 C31 C316 119.1(4)
C32 C31 H31 120.5
C316 C31 H31 120.5
C31 C32 C33 120.6(4)
C31 C32 H32 119.7
C33 C32 H32 119.7
C34 C33 C32 121.5(4)
C34 C33 H33 119.3
C32 C33 H33 119.3
C33 C34 C34A 118.1(4)
C33 C34 H34 120.9
C34A C34 H34 120.9
N35 C34A C34 129.2(4)
N35 C34A C316 109.3(3)
C34 C34A C316 121.4(4)
C34A N35 C35A 108.1(3)
C34A N35 C321 126.3(3)
C35A N35 C321 125.4(3)
C36 C35A C315 122.9(4)
C36 C35A N35 128.8(4)
C315 C35A N35 108.3(3)
C35A C36 C36A 116.4(4)
C35A C36 H36 121.8
C36A C36 H36 121.8
C36 C36A C314 121.4(3)
C36 C36A C36B 131.6(4)
C314 C36A C36B 107.0(3)
C37 C36B C313 119.0(3)
C37 C36B C36A 133.8(4)
C313 C36B C36A 107.3(3)
C38 C37 C36B 119.2(4)
C38 C37 H37 120.4
C36B C37 H37 120.4
C39 C38 C37 120.5(4)
C39 C38 H38 119.8
C37 C38 H38 119.8
C310 C39 C38 122.1(4)
C310 C39 H39 119.0
C38 C39 H39 119.0
C39 C310 C313 116.7(4)
C39 C310 H310 121.6
C313 C310 H310 121.6
C313 N311 C314 107.8(3)
C313 N311 C341 126.5(3)
C314 N311 C341 125.7(3)
C314 C312 C315 116.8(3)
C314 C312 H312 121.6
C315 C312 H312 121.6
C310 C313 C36B 122.6(4)
C310 C313 N311 128.2(4)
C36B C313 N311 109.3(3)
C312 C314 N311 129.3(4)
C312 C314 C36A 122.0(3)
N311 C314 C36A 108.7(3)
C35A C315 C312 120.6(3)
C35A C315 C316 107.7(3)
C312 C315 C316 131.7(3)
C31 C316 C34A 119.2(3)
C31 C316 C315 134.1(4)
C34A C316 C315 106.6(3)
C326 C321 C322 118.8(4)
C326 C321 N35 121.0(4)
C322 C321 N35 120.3(4)
C323 C322 C321 119.7(4)
C323 C322 H322 120.1
C321 C322 H322 120.1
C324 C323 C322 122.1(4)
C324 C323 H323 118.9
C322 C323 H323 118.9
C325 C324 C323 117.3(4)
C325 C324 C331 121.2(4)
C323 C324 C331 121.5(4)
C324 C325 C326 121.8(4)
C324 C325 H325 119.1
C326 C325 H325 119.1
C321 C326 C325 120.3(4)
C321 C326 H326 119.9
C325 C326 H326 119.9
C324 C331 C332 115.4(3)
C324 C331 H33A 108.4
C332 C331 H33A 108.4
C324 C331 H33B 108.4
C332 C331 H33B 108.4
H33A C331 H33B 107.5
C331 C332 C333 112.6(3)
C331 C332 H33C 109.1
C333 C332 H33C 109.1
C331 C332 H33D 109.1
C333 C332 H33D 109.1
H33C C332 H33D 107.8
C334 C333 C332 115.4(3)
C334 C333 H33E 108.4
C332 C333 H33E 108.4
C334 C333 H33F 108.4
C332 C333 H33F 108.4
H33E C333 H33F 107.5
C333 C334 C335 114.1(3)
C333 C334 H33G 108.7
C335 C334 H33G 108.7
C333 C334 H33H 108.7
C335 C334 H33H 108.7
H33G C334 H33H 107.6
C336 C335 C334 115.2(3)
C336 C335 H33I 108.5
C334 C335 H33I 108.5
C336 C335 H33J 108.5
C334 C335 H33J 108.5
H33I C335 H33J 107.5
C337 C336 C335 114.5(3)
C337 C336 H33K 108.6
C335 C336 H33K 108.6
C337 C336 H33L 108.6
C335 C336 H33L 108.6
H33K C336 H33L 107.6
C336 C337 C338 114.3(4)
C336 C337 H33M 108.7
C338 C337 H33M 108.7
C336 C337 H33N 108.7
C338 C337 H33N 108.7
H33M C337 H33N 107.6
C337 C338 H33O 109.5
C337 C338 H33P 109.5
H33O C338 H33P 109.5
C337 C338 H33Q 109.5
H33O C338 H33Q 109.5
H33P C338 H33Q 109.5
C346 C341 C342 118.7(4)
C346 C341 N311 121.1(4)
C342 C341 N311 120.2(4)
C343 C342 C341 119.9(4)
C343 C342 H342 120.1
C341 C342 H342 120.1
C344 C343 C342 122.0(4)
C344 C343 H343 119.0
C342 C343 H343 119.0
C343 C344 C345 117.0(4)
C343 C344 C351 121.1(4)
C345 C344 C351 121.9(4)
C346 C345 C344 122.0(4)
C346 C345 H345 119.0
C344 C345 H345 119.0
C345 C346 C341 120.5(4)
C345 C346 H346 119.8
C341 C346 H346 119.8
C344 C351 C352 115.1(3)
C344 C351 H35A 108.5
C352 C351 H35A 108.5
C344 C351 H35B 108.5
C352 C351 H35B 108.5
H35A C351 H35B 107.5
C353 C352 C351 113.8(3)
C353 C352 H35C 108.8
C351 C352 H35C 108.8
C353 C352 H35D 108.8
C351 C352 H35D 108.8
H35C C352 H35D 107.7
C352 C353 C354 114.5(4)
C352 C353 H35E 108.6
C354 C353 H35E 108.6
C352 C353 H35F 108.6
C354 C353 H35F 108.6
H35E C353 H35F 107.6
C355 C354 C353 115.8(4)
C355 C354 H35G 108.3
C353 C354 H35G 108.3
C355 C354 H35H 108.3
C353 C354 H35H 108.3
H35G C354 H35H 107.4
C356 C355 C354 116.2(4)
C356 C355 H35I 108.2
C354 C355 H35I 108.2
C356 C355 H35J 108.2
C354 C355 H35J 108.2
H35I C355 H35J 107.4
C357 C356 C355 116.4(4)
C357 C356 H35K 108.2
C355 C356 H35K 108.2
C357 C356 H35L 108.2
C355 C356 H35L 108.2
H35K C356 H35L 107.3
C356 C357 C358 114.9(4)
C356 C357 H35M 108.5
C358 C357 H35M 108.5
C356 C357 H35N 108.5
C358 C357 H35N 108.5
H35M C357 H35N 107.5
C357 C358 H35O 109.5
C357 C358 H35P 109.5
H35O C358 H35P 109.5
C357 C358 H35Q 109.5
H35O C358 H35Q 109.5
H35P C358 H35Q 109.5
C42 C41 C416 119.2(4)
C42 C41 H41 120.4
C416 C41 H41 120.4
C41 C42 C43 120.6(4)
C41 C42 H42 119.7
C43 C42 H42 119.7
C44 C43 C42 121.4(4)
C44 C43 H43 119.3
C42 C43 H43 119.3
C43 C44 C44A 117.6(4)
C43 C44 H44 121.2
C44A C44 H44 121.2
C44 C44A C416 121.8(4)
C44 C44A N45 128.4(4)
C416 C44A N45 109.8(3)
C44A N45 C421 124.9(3)
C44A N45 C45A 107.8(3)
C421 N45 C45A 127.3(3)
C46 C45A N45 129.1(4)
C46 C45A C415 122.5(3)
N45 C45A C415 108.3(3)
C45A C46 C46A 117.2(4)
C45A C46 H46 121.4
C46A C46 H46 121.4
C46 C46A C414 119.4(3)
C46 C46A C46B 133.5(3)
C414 C46A C46B 107.1(3)
C47 C46B C413 118.7(3)
C47 C46B C46A 134.2(4)
C413 C46B C46A 107.0(3)
C46B C47 C48 119.4(4)
C46B C47 H47 120.3
C48 C47 H47 120.3
C47 C48 C49 120.7(4)
C47 C48 H48 119.7
C49 C48 H48 119.7
C410 C49 C48 121.3(4)
C410 C49 H49 119.3
C48 C49 H49 119.3
C49 C410 C413 117.5(4)
C49 C410 H410 121.3
C413 C410 H410 121.3
C413 N411 C414 108.2(3)
C413 N411 C441 126.4(3)
C414 N411 C441 124.8(3)
C414 C412 C415 116.7(4)
C414 C412 H412 121.7
C415 C412 H412 121.7
C410 C413 N411 128.5(4)
C410 C413 C46B 122.3(4)
N411 C413 C46B 109.1(3)
C412 C414 N411 127.6(4)
C412 C414 C46A 123.8(3)
N411 C414 C46A 108.5(3)
C412 C415 C45A 120.4(3)
C412 C415 C416 132.7(4)
C45A C415 C416 106.9(3)
C41 C416 C44A 119.4(3)
C41 C416 C415 133.4(4)
C44A C416 C415 107.2(3)
C426 C421 C422 118.4(4)
C426 C421 N45 120.8(4)
C422 C421 N45 120.7(3)
C421 C422 C423 120.6(4)
C421 C422 H422 119.7
C423 C422 H422 119.7
C424 C423 C422 121.1(4)
C424 C423 H423 119.5
C422 C423 H423 119.5
C425 C424 C423 117.0(4)
C425 C424 C431 119.9(4)
C423 C424 C431 123.0(4)
C424 C425 C426 122.7(4)
C424 C425 H425 118.6
C426 C425 H425 118.6
C425 C426 C421 120.0(4)
C425 C426 H426 120.0
C421 C426 H426 120.0
C432 C431 C424 118.4(4)
C432 C431 H43A 107.7
C424 C431 H43A 107.7
C432 C431 H43B 107.7
C424 C431 H43B 107.7
H43A C431 H43B 107.1
C431 C432 C433 115.0(4)
C431 C432 H43C 108.5
C433 C432 H43C 108.5
C431 C432 H43D 108.5
C433 C432 H43D 108.5
H43C C432 H43D 107.5
C434 C433 C432 115.3(4)
C434 C433 H43E 108.5
C432 C433 H43E 108.5
C434 C433 H43F 108.5
C432 C433 H43F 108.5
H43E C433 H43F 107.5
C435 C434 C433 116.5(4)
C435 C434 H43G 108.2
C433 C434 H43G 108.2
C435 C434 H43H 108.2
C433 C434 H43H 108.2
H43G C434 H43H 107.3
C434 C435 C436 117.3(4)
C434 C435 H43I 108.0
C436 C435 H43I 108.0
C434 C435 H43J 108.0
C436 C435 H43J 108.0
H43I C435 H43J 107.2
C437 C436 C435 116.7(4)
C437 C436 H43K 108.1
C435 C436 H43K 108.1
C437 C436 H43L 108.1
C435 C436 H43L 108.1
H43K C436 H43L 107.3
C436 C437 C438 115.4(4)
C436 C437 H43M 108.4
C438 C437 H43M 108.4
C436 C437 H43N 108.4
C438 C437 H43N 108.4
H43M C437 H43N 107.5
C437 C438 H43O 109.5
C437 C438 H43P 109.5
H43O C438 H43P 109.5
C437 C438 H43Q 109.5
H43O C438 H43Q 109.5
H43P C438 H43Q 109.5
C446 C441 C442 117.7(4)
C446 C441 N411 121.1(4)
C442 C441 N411 121.1(4)
C441 C442 C443 120.6(4)
C441 C442 H442 119.7
C443 C442 H442 119.7
C442 C443 C444 121.8(4)
C442 C443 H443 119.1
C444 C443 H443 119.1
C445 C444 C443 116.5(4)
C445 C444 C451 121.9(4)
C443 C444 C451 121.4(4)
C444 C445 C446 122.5(4)
C444 C445 H445 118.8
C446 C445 H445 118.8
C441 C446 C445 120.8(4)
C441 C446 H446 119.6
C445 C446 H446 119.6
C452 C451 C444 117.2(3)
C452 C451 H45A 108.0
C444 C451 H45A 108.0
C452 C451 H45B 108.0
C444 C451 H45B 108.0
H45A C451 H45B 107.2
C451 C452 C453 113.8(3)
C451 C452 H45C 108.8
C453 C452 H45C 108.8
C451 C452 H45D 108.8
C453 C452 H45D 108.8
H45C C452 H45D 107.7
C454 C453 C452 117.0(3)
C454 C453 H45E 108.1
C452 C453 H45E 108.1
C454 C453 H45F 108.1
C452 C453 H45F 108.1
H45E C453 H45F 107.3
C453 C454 C455 114.4(3)
C453 C454 H45G 108.7
C455 C454 H45G 108.7
C453 C454 H45H 108.7
C455 C454 H45H 108.7
H45G C454 H45H 107.6
C454 C455 C456 116.4(4)
C454 C455 H45I 108.2
C456 C455 H45I 108.2
C454 C455 H45J 108.2
C456 C455 H45J 108.2
H45I C455 H45J 107.3
C457 C456 C455 115.8(4)
C457 C456 H45K 108.3
C455 C456 H45K 108.3
C457 C456 H45L 108.3
C455 C456 H45L 108.3
H45K C456 H45L 107.4
C456 C457 C458 114.6(4)
C456 C457 H45M 108.6
C458 C457 H45M 108.6
C456 C457 H45N 108.6
C458 C457 H45N 108.6
H45M C457 H45N 107.6
C457 C458 H45O 109.5
C457 C458 H45P 109.5
H45O C458 H45P 109.5
C457 C458 H45Q 109.5
H45O C458 H45Q 109.5
H45P C458 H45Q 109.5

loop_
_geom_bond_atom_site_label_1
_geom_bond_atom_site_label_2
_geom_bond_distance
C11 C12 1.391(5)
C11 C116 1.397(5)
C11 H11 0.9500
C12 C13 1.396(5)
C12 H12 0.9500
C13 C14 1.364(5)
C13 H13 0.9500
C14 C14A 1.396(4)
C14 H14 0.9500
C14A N15 1.390(4)
C14A C116 1.399(5)
N15 C15A 1.402(4)
N15 C121 1.408(5)
C15A C16 1.383(4)
C15A C115 1.403(5)
C16 C16A 1.396(5)
C16 H16 0.9500
C16A C114 1.404(5)
C16A C16B 1.441(5)
C16B C17 1.389(5)
C16B C113 1.405(5)
C17 C18 1.383(5)
C17 H17 0.9500
C18 C19 1.385(5)
C18 H18 0.9500
C19 C110 1.378(5)
C19 H19 0.9500
C110 C113 1.391(5)
C110 H110 0.9500
N111 C113 1.387(4)
N111 C114 1.402(4)
N111 C141 1.421(5)
C112 C114 1.392(4)
C112 C115 1.396(5)
C112 H112 0.9500
C115 C116 1.452(5)
C121 C122 1.375(5)
C121 C126 1.399(5)
C122 C123 1.380(5)
C122 H122 0.9500
C123 C124 1.387(5)
C123 H123 0.9500
C124 C125 1.395(5)
C124 C131 1.501(5)
C125 C126 1.379(5)
C125 H125 0.9500
C126 H126 0.9500
C131 C132 1.512(5)
C131 H13A 0.9900
C131 H13B 0.9900
C132 C133 1.514(5)
C132 H13C 0.9900
C132 H13D 0.9900
C133 C134 1.507(5)
C133 H13E 0.9900
C133 H13F 0.9900
C134 C135 1.509(5)
C134 H13G 0.9900
C134 H13H 0.9900
C135 C136 1.496(5)
C135 H13I 0.9900
C135 H13J 0.9900
C136 C137 1.495(6)
C136 H13K 0.9900
C136 H13L 0.9900
C137 C138 1.512(5)
C137 H13M 0.9900
C137 H13N 0.9900
C138 H13O 0.9800
C138 H13P 0.9800
C138 H13Q 0.9800
C141 C146 1.382(5)
C141 C142 1.393(5)
C142 C143 1.379(5)
C142 H142 0.9500
C143 C144 1.386(5)
C143 H143 0.9500
C144 C145 1.393(5)
C144 C151 1.497(5)
C145 C146 1.376(5)
C145 H145 0.9500
C146 H146 0.9500
C151 C152 1.472(5)
C151 H15A 0.9900
C151 H15B 0.9900
C152 C153 1.489(5)
C152 H15C 0.9900
C152 H15D 0.9900
C153 C154 1.482(5)
C153 H15E 0.9900
C153 H15F 0.9900
C154 C155 1.476(6)
C154 H15G 0.9900
C154 H15H 0.9900
C155 C156 1.478(5)
C155 H15I 0.9900
C155 H15J 0.9900
C156 C157 1.472(6)
C156 H15K 0.9900
C156 H15L 0.9900
C157 C158 1.474(5)
C157 H15M 0.9900
C157 H15N 0.9900
C158 H15O 0.9800
C158 H15P 0.9800
C158 H15Q 0.9800
C21 C22 1.377(5)
C21 C216 1.390(5)
C21 H21 0.9500
C22 C23 1.396(5)
C22 H22 0.9500
C23 C24 1.372(5)
C23 H23 0.9500
C24 C24A 1.397(4)
C24 H24 0.9500
C24A N25 1.394(4)
C24A C216 1.410(5)
N25 C25A 1.409(4)
N25 C221 1.421(5)
C25A C26 1.389(4)
C25A C215 1.408(5)
C26 C26A 1.397(5)
C26 H26 0.9500
C26A C214 1.417(5)
C26A C26B 1.446(4)
C26B C27 1.392(5)
C26B C213 1.404(5)
C27 C28 1.380(4)
C27 H27 0.9500
C28 C29 1.396(5)
C28 H28 0.9500
C29 C210 1.378(5)
C29 H29 0.9500
C210 C213 1.386(4)
C210 H210 0.9500
N211 C213 1.386(4)
N211 C214 1.400(4)
N211 C241 1.420(5)
C212 C214 1.378(4)
C212 C215 1.386(5)
C212 H212 0.9500
C215 C216 1.449(5)
C221 C222 1.379(5)
C221 C226 1.390(5)
C222 C223 1.379(5)
C222 H222 0.9500
C223 C224 1.397(5)
C223 H223 0.9500
C224 C225 1.383(5)
C224 C231 1.517(5)
C225 C226 1.379(5)
C225 H225 0.9500
C226 H226 0.9500
C231 C232 1.489(5)
C231 H23A 0.9900
C231 H23B 0.9900
C232 C233 1.512(5)
C232 H23C 0.9900
C232 H23D 0.9900
C233 C234 1.516(5)
C233 H23E 0.9900
C233 H23F 0.9900
C234 C235 1.513(5)
C234 H23G 0.9900
C234 H23H 0.9900
C235 C236 1.504(5)
C235 H23I 0.9900
C235 H23J 0.9900
C236 C237 1.502(6)
C236 H23K 0.9900
C236 H23L 0.9900
C237 C238 1.511(5)
C237 H23M 0.9900
C237 H23N 0.9900
C238 H23O 0.9800
C238 H23P 0.9800
C238 H23Q 0.9800
C241 C242 1.372(5)
C241 C246 1.378(5)
C242 C243 1.370(5)
C242 H242 0.9500
C243 C244 1.386(5)
C243 H243 0.9500
C244 C245 1.376(5)
C244 C251 1.509(5)
C245 C246 1.375(5)
C245 H245 0.9500
C246 H246 0.9500
C251 C252 1.491(5)
C251 H25A 0.9900
C251 H25B 0.9900
C252 C253 1.502(5)
C252 H25C 0.9900
C252 H25D 0.9900
C253 C254 1.487(5)
C253 H25E 0.9900
C253 H25F 0.9900
C254 C255 1.512(5)
C254 H25G 0.9900
C254 H25H 0.9900
C255 C256 1.504(5)
C255 H25I 0.9900
C255 H25J 0.9900
C256 C257 1.502(5)
C256 H25K 0.9900
C256 H25L 0.9900
C257 C258 1.498(5)
C257 H25M 0.9900
C257 H25N 0.9900
C258 H25O 0.9800
C258 H25P 0.9800
C258 H25Q 0.9800
C31 C32 1.384(5)
C31 C316 1.399(5)
C31 H31 0.9500
C32 C33 1.399(5)
C32 H32 0.9500
C33 C34 1.369(5)
C33 H33 0.9500
C34 C34A 1.398(5)
C34 H34 0.9500
C34A N35 1.390(4)
C34A C316 1.407(5)
N35 C35A 1.412(4)
N35 C321 1.416(5)
C35A C36 1.382(4)
C35A C315 1.399(5)
C36 C36A 1.387(5)
C36 H36 0.9500
C36A C314 1.408(5)
C36A C36B 1.443(5)
C36B C37 1.392(5)
C36B C313 1.396(5)
C37 C38 1.383(5)
C37 H37 0.9500
C38 C39 1.383(6)
C38 H38 0.9500
C39 C310 1.380(5)
C39 H39 0.9500
C310 C313 1.390(5)
C310 H310 0.9500
N311 C313 1.401(4)
N311 C314 1.407(4)
N311 C341 1.409(5)
C312 C314 1.383(4)
C312 C315 1.399(5)
C312 H312 0.9500
C315 C316 1.441(4)
C321 C326 1.380(5)
C321 C322 1.387(5)
C322 C323 1.384(5)
C322 H322 0.9500
C323 C324 1.384(5)
C323 H323 0.9500
C324 C325 1.371(5)
C324 C331 1.505(5)
C325 C326 1.389(5)
C325 H325 0.9500
C326 H326 0.9500
C331 C332 1.518(5)
C331 H33A 0.9900
C331 H33B 0.9900
C332 C333 1.527(5)
C332 H33C 0.9900
C332 H33D 0.9900
C333 C334 1.505(5)
C333 H33E 0.9900
C333 H33F 0.9900
C334 C335 1.514(5)
C334 H33G 0.9900
C334 H33H 0.9900
C335 C336 1.512(5)
C335 H33I 0.9900
C335 H33J 0.9900
C336 C337 1.505(5)
C336 H33K 0.9900
C336 H33L 0.9900
C337 C338 1.509(5)
C337 H33M 0.9900
C337 H33N 0.9900
C338 H33O 0.9800
C338 H33P 0.9800
C338 H33Q 0.9800
C341 C346 1.380(5)
C341 C342 1.392(5)
C342 C343 1.383(5)
C342 H342 0.9500
C343 C344 1.383(5)
C343 H343 0.9500
C344 C345 1.387(5)
C344 C351 1.509(6)
C345 C346 1.377(5)
C345 H345 0.9500
C346 H346 0.9500
C351 C352 1.509(5)
C351 H35A 0.9900
C351 H35B 0.9900
C352 C353 1.505(5)
C352 H35C 0.9900
C352 H35D 0.9900
C353 C354 1.509(5)
C353 H35E 0.9900
C353 H35F 0.9900
C354 C355 1.508(5)
C354 H35G 0.9900
C354 H35H 0.9900
C355 C356 1.506(5)
C355 H35I 0.9900
C355 H35J 0.9900
C356 C357 1.485(6)
C356 H35K 0.9900
C356 H35L 0.9900
C357 C358 1.507(5)
C357 H35M 0.9900
C357 H35N 0.9900
C358 H35O 0.9800
C358 H35P 0.9800
C358 H35Q 0.9800
C41 C42 1.379(5)
C41 C416 1.392(5)
C41 H41 0.9500
C42 C43 1.391(6)
C42 H42 0.9500
C43 C44 1.379(5)
C43 H43 0.9500
C44 C44A 1.391(5)
C44 H44 0.9500
C44A C416 1.395(5)
C44A N45 1.400(4)
N45 C421 1.401(5)
N45 C45A 1.405(4)
C45A C46 1.382(5)
C45A C415 1.425(5)
C46 C46A 1.401(5)
C46 H46 0.9500
C46A C414 1.415(5)
C46A C46B 1.439(4)
C46B C47 1.382(5)
C46B C413 1.407(5)
C47 C48 1.382(5)
C47 H47 0.9500
C48 C49 1.396(5)
C48 H48 0.9500
C49 C410 1.370(5)
C49 H49 0.9500
C410 C413 1.388(4)
C410 H410 0.9500
N411 C413 1.397(4)
N411 C414 1.402(4)
N411 C441 1.420(5)
C412 C414 1.378(4)
C412 C415 1.386(5)
C412 H412 0.9500
C415 C416 1.439(5)
C421 C426 1.379(5)
C421 C422 1.383(5)
C422 C423 1.389(5)
C422 H422 0.9500
C423 C424 1.388(5)
C423 H423 0.9500
C424 C425 1.368(5)
C424 C431 1.501(5)
C425 C426 1.379(5)
C425 H425 0.9500
C426 H426 0.9500
C431 C432 1.488(5)
C431 H43A 0.9900
C431 H43B 0.9900
C432 C433 1.509(5)
C432 H43C 0.9900
C432 H43D 0.9900
C433 C434 1.489(5)
C433 H43E 0.9900
C433 H43F 0.9900
C434 C435 1.489(5)
C434 H43G 0.9900
C434 H43H 0.9900
C435 C436 1.495(5)
C435 H43I 0.9900
C435 H43J 0.9900
C436 C437 1.490(6)
C436 H43K 0.9900
C436 H43L 0.9900
C437 C438 1.492(5)
C437 H43M 0.9900
C437 H43N 0.9900
C438 H43O 0.9800
C438 H43P 0.9800
C438 H43Q 0.9800
C441 C446 1.362(5)
C441 C442 1.378(5)
C442 C443 1.380(5)
C442 H442 0.9500
C443 C444 1.380(5)
C443 H443 0.9500
C444 C445 1.357(5)
C444 C451 1.499(5)
C445 C446 1.381(5)
C445 H445 0.9500
C446 H446 0.9500
C451 C452 1.493(5)
C451 H45A 0.9900
C451 H45B 0.9900
C452 C453 1.505(5)
C452 H45C 0.9900
C452 H45D 0.9900
C453 C454 1.497(5)
C453 H45E 0.9900
C453 H45F 0.9900
C454 C455 1.499(5)
C454 H45G 0.9900
C454 H45H 0.9900
C455 C456 1.508(5)
C455 H45I 0.9900
C455 H45J 0.9900
C456 C457 1.506(5)
C456 H45K 0.9900
C456 H45L 0.9900
C457 C458 1.515(5)
C457 H45M 0.9900
C457 H45N 0.9900
C458 H45O 0.9800
C458 H45P 0.9800
C458 H45Q 0.9800

loop_
_geom_torsion_atom_site_label_1
_geom_torsion_atom_site_label_2
_geom_torsion_atom_site_label_3
_geom_torsion_atom_site_label_4
_geom_torsion
C116 C11 C12 C13 -0.8(6)
C11 C12 C13 C14 1.2(6)
C12 C13 C14 C14A -0.9(6)
C13 C14 C14A N15 178.8(4)
C13 C14 C14A C116 0.3(6)
C14 C14A N15 C15A -177.9(4)
C116 C14A N15 C15A 0.7(4)
C14 C14A N15 C121 -3.8(6)
C116 C14A N15 C121 174.8(3)
C14A N15 C15A C16 -179.8(4)
C121 N15 C15A C16 6.1(6)
C14A N15 C15A C115 -1.1(4)
C121 N15 C15A C115 -175.2(3)
N15 C15A C16 C16A 177.8(3)
C115 C15A C16 C16A -0.7(5)
C15A C16 C16A C114 0.2(5)
C15A C16 C16A C16B 179.6(4)
C16 C16A C16B C17 0.6(7)
C114 C16A C16B C17 179.9(4)
C16 C16A C16B C113 -179.7(4)
C114 C16A C16B C113 -0.3(4)
C113 C16B C17 C18 -0.2(6)
C16A C16B C17 C18 179.5(4)
C16B C17 C18 C19 0.0(6)
C17 C18 C19 C110 -0.2(6)
C18 C19 C110 C113 0.7(6)
C114 N111 C113 C110 179.4(4)
C141 N111 C113 C110 4.9(6)
C114 N111 C113 C16B 0.3(4)
C141 N111 C113 C16B -174.1(3)
C19 C110 C113 N111 -179.9(4)
C19 C110 C113 C16B -0.9(6)
C17 C16B C113 N111 179.8(3)
C16A C16B C113 N111 0.0(4)
C17 C16B C113 C110 0.7(6)
C16A C16B C113 C110 -179.1(3)
C115 C112 C114 N111 179.9(4)
C115 C112 C114 C16A -0.7(5)
C113 N111 C114 C112 179.0(4)
C141 N111 C114 C112 -6.6(6)
C113 N111 C114 C16A -0.5(4)
C141 N111 C114 C16A 173.9(3)
C16 C16A C114 C112 0.5(6)
C16B C16A C114 C112 -179.0(3)
C16 C16A C114 N111 180.0(3)
C16B C16A C114 N111 0.5(4)
C114 C112 C115 C15A 0.2(5)
C114 C112 C115 C116 -179.0(4)
C16 C15A C115 C112 0.5(6)
N15 C15A C115 C112 -178.3(3)
C16 C15A C115 C116 179.9(3)
N15 C15A C115 C116 1.1(4)
C12 C11 C116 C14A 0.3(5)
C12 C11 C116 C115 -178.1(4)
N15 C14A C116 C11 -178.7(3)
C14 C14A C116 C11 0.0(6)
N15 C14A C116 C115 0.0(4)
C14 C14A C116 C115 178.7(3)
C112 C115 C116 C11 -2.9(7)
C15A C115 C116 C11 177.8(4)
C112 C115 C116 C14A 178.6(4)
C15A C115 C116 C14A -0.7(4)
C14A N15 C121 C122 -118.8(4)
C15A N15 C121 C122 54.3(5)
C14A N15 C121 C126 60.9(5)
C15A N15 C121 C126 -126.0(4)
C126 C121 C122 C123 0.9(5)
N15 C121 C122 C123 -179.3(3)
C121 C122 C123 C124 0.3(6)
C122 C123 C124 C125 -1.7(5)
C122 C123 C124 C131 178.7(4)
C123 C124 C125 C126 2.0(5)
C131 C124 C125 C126 -178.4(4)
C124 C125 C126 C121 -0.9(6)
C122 C121 C126 C125 -0.6(5)
N15 C121 C126 C125 179.6(3)
C123 C124 C131 C132 1.8(5)
C125 C124 C131 C132 -177.7(3)
C124 C131 C132 C133 -177.8(3)
C131 C132 C133 C134 -179.5(3)
C132 C133 C134 C135 180.0(4)
C133 C134 C135 C136 -178.7(4)
C134 C135 C136 C137 -179.1(4)
C135 C136 C137 C138 -175.3(4)
C113 N111 C141 C146 117.6(4)
C114 N111 C141 C146 -55.9(5)
C113 N111 C141 C142 -61.2(5)
C114 N111 C141 C142 125.3(4)
C146 C141 C142 C143 0.7(6)
N111 C141 C142 C143 179.6(3)
C141 C142 C143 C144 0.7(6)
C142 C143 C144 C145 -1.5(6)
C142 C143 C144 C151 180.0(4)
C143 C144 C145 C146 1.0(6)
C151 C144 C145 C146 179.4(4)
C144 C145 C146 C141 0.4(6)
C142 C141 C146 C145 -1.3(6)
N111 C141 C146 C145 179.9(4)
C143 C144 C151 C152 -165.0(4)
C145 C144 C151 C152 16.5(7)
C144 C151 C152 C153 178.8(4)
C151 C152 C153 C154 179.4(4)
C152 C153 C154 C155 -178.3(4)
C153 C154 C155 C156 177.8(4)
C154 C155 C156 C157 -179.2(5)
C155 C156 C157 C158 176.1(4)
C216 C21 C22 C23 1.0(6)
C21 C22 C23 C24 -0.2(6)
C22 C23 C24 C24A -1.0(6)
C23 C24 C24A N25 -179.5(4)
C23 C24 C24A C216 1.5(6)
C24 C24A N25 C25A -179.2(4)
C216 C24A N25 C25A 0.0(4)
C24 C24A N25 C221 -1.4(6)
C216 C24A N25 C221 177.7(3)
C24A N25 C25A C26 -177.0(4)
C221 N25 C25A C26 5.3(6)
C24A N25 C25A C215 -0.7(4)
C221 N25 C25A C215 -178.4(3)
C215 C25A C26 C26A 0.2(5)
N25 C25A C26 C26A 176.1(4)
C25A C26 C26A C214 0.2(5)
C25A C26 C26A C26B -178.9(4)
C26 C26A C26B C27 0.1(7)
C214 C26A C26B C27 -179.1(4)
C26 C26A C26B C213 -179.6(4)
C214 C26A C26B C213 1.2(4)
C213 C26B C27 C28 0.7(5)
C26A C26B C27 C28 -179.0(4)
C26B C27 C28 C29 -0.8(6)
C27 C28 C29 C210 0.5(6)
C28 C29 C210 C213 -0.1(6)
C214 N211 C213 C210 179.7(4)
C241 N211 C213 C210 11.3(6)
C214 N211 C213 C26B -0.6(4)
C241 N211 C213 C26B -169.0(3)
C29 C210 C213 N211 179.8(4)
C29 C210 C213 C26B 0.1(5)
C27 C26B C213 N211 179.8(3)
C26A C26B C213 N211 -0.4(4)
C27 C26B C213 C210 -0.4(6)
C26A C26B C213 C210 179.4(3)
C215 C212 C214 N211 -179.6(3)
C215 C212 C214 C26A -0.8(5)
C213 N211 C214 C212 -179.7(4)
C241 N211 C214 C212 -11.1(6)
C213 N211 C214 C26A 1.4(4)
C241 N211 C214 C26A 170.0(3)
C26 C26A C214 C212 0.1(6)
C26B C26A C214 C212 179.4(3)
C26 C26A C214 N211 179.1(3)
C26B C26A C214 N211 -1.6(4)
C214 C212 C215 C25A 1.2(5)
C214 C212 C215 C216 -177.0(4)
C26 C25A C215 C212 -1.0(6)
N25 C25A C215 C212 -177.5(3)
C26 C25A C215 C216 177.6(3)
N25 C25A C215 C216 1.1(4)
C22 C21 C216 C24A -0.5(6)
C22 C21 C216 C215 178.7(4)
N25 C24A C216 C21 -179.9(3)
C24 C24A C216 C21 -0.7(6)
N25 C24A C216 C215 0.7(4)
C24 C24A C216 C215 179.9(3)
C212 C215 C216 C21 -1.9(7)
C25A C215 C216 C21 179.7(4)
C212 C215 C216 C24A 177.3(4)
C25A C215 C216 C24A -1.1(4)
C24A N25 C221 C222 -125.4(4)
C25A N25 C221 C222 51.9(5)
C24A N25 C221 C226 52.9(5)
C25A N25 C221 C226 -129.8(4)
C226 C221 C222 C223 0.2(6)
N25 C221 C222 C223 178.5(4)
C221 C222 C223 C224 -1.0(6)
C222 C223 C224 C225 0.6(6)
C222 C223 C224 C231 -178.0(4)
C223 C224 C225 C226 0.8(6)
C231 C224 C225 C226 179.4(4)
C224 C225 C226 C221 -1.6(6)
C222 C221 C226 C225 1.1(6)
N25 C221 C226 C225 -177.2(3)
C225 C224 C231 C232 -172.1(4)
C223 C224 C231 C232 6.4(6)
C224 C231 C232 C233 179.7(4)
C231 C232 C233 C234 177.0(4)
C232 C233 C234 C235 -176.3(4)
C233 C234 C235 C236 176.9(4)
C234 C235 C236 C237 -179.6(4)
C235 C236 C237 C238 177.3(4)
C213 N211 C241 C242 -73.9(5)
C214 N211 C241 C242 119.5(4)
C213 N211 C241 C246 105.6(4)
C214 N211 C241 C246 -60.9(5)
C246 C241 C242 C243 0.6(6)
N211 C241 C242 C243 -179.9(3)
C241 C242 C243 C244 -0.4(6)
C242 C243 C244 C245 0.2(6)
C242 C243 C244 C251 -176.0(4)
C243 C244 C245 C246 -0.2(6)
C251 C244 C245 C246 175.9(4)
C244 C245 C246 C241 0.4(6)
C242 C241 C246 C245 -0.6(6)
N211 C241 C246 C245 179.9(4)
C245 C244 C251 C252 48.0(6)
C243 C244 C251 C252 -136.0(4)
C244 C251 C252 C253 -178.1(4)
C251 C252 C253 C254 176.6(4)
C252 C253 C254 C255 -178.3(4)
C253 C254 C255 C256 178.2(4)
C254 C255 C256 C257 -179.4(4)
C255 C256 C257 C258 -178.8(4)
C316 C31 C32 C33 0.2(6)
C31 C32 C33 C34 1.1(6)
C32 C33 C34 C34A -1.2(6)
C33 C34 C34A N35 -174.8(4)
C33 C34 C34A C316 0.0(5)
C34 C34A N35 C35A 175.6(4)
C316 C34A N35 C35A 0.3(4)
C34 C34A N35 C321 -8.6(6)
C316 C34A N35 C321 176.0(3)
C34A N35 C35A C36 178.7(4)
C321 N35 C35A C36 2.9(6)
C34A N35 C35A C315 0.6(4)
C321 N35 C35A C315 -175.2(3)
C315 C35A C36 C36A -0.2(5)
N35 C35A C36 C36A -178.0(3)
C35A C36 C36A C314 0.5(5)
C35A C36 C36A C36B -178.0(4)
C36 C36A C36B C37 -2.6(7)
C314 C36A C36B C37 178.8(4)
C36 C36A C36B C313 177.9(4)
C314 C36A C36B C313 -0.7(4)
C313 C36B C37 C38 -1.1(6)
C36A C36B C37 C38 179.5(4)
C36B C37 C38 C39 0.7(6)
C37 C38 C39 C310 0.3(7)
C38 C39 C310 C313 -0.8(6)
C39 C310 C313 C36B 0.4(6)
C39 C310 C313 N311 179.6(4)
C37 C36B C313 C310 0.5(6)
C36A C36B C313 C310 -179.9(3)
C37 C36B C313 N311 -178.8(3)
C36A C36B C313 N311 0.7(4)
C314 N311 C313 C310 -179.8(4)
C341 N311 C313 C310 -2.2(6)
C314 N311 C313 C36B -0.5(4)
C341 N311 C313 C36B 177.1(3)
C315 C312 C314 N311 177.4(3)
C315 C312 C314 C36A -0.4(5)
C313 N311 C314 C312 -178.0(4)
C341 N311 C314 C312 4.4(6)
C313 N311 C314 C36A 0.0(4)
C341 N311 C314 C36A -177.6(3)
C36 C36A C314 C312 -0.2(6)
C36B C36A C314 C312 178.6(3)
C36 C36A C314 N311 -178.3(3)
C36B C36A C314 N311 0.4(4)
C36 C35A C315 C312 -0.4(6)
N35 C35A C315 C312 177.9(3)
C36 C35A C315 C316 -179.5(3)
N35 C35A C315 C316 -1.3(4)
C314 C312 C315 C35A 0.6(5)
C314 C312 C315 C316 179.6(4)
C32 C31 C316 C34A -1.4(5)
C32 C31 C316 C315 176.1(4)
N35 C34A C316 C31 177.1(3)
C34 C34A C316 C31 1.3(6)
N35 C34A C316 C315 -1.1(4)
C34 C34A C316 C315 -176.8(3)
C35A C315 C316 C31 -176.3(4)
C312 C315 C316 C31 4.7(7)
C35A C315 C316 C34A 1.4(4)
C312 C315 C316 C34A -177.6(4)
C34A N35 C321 C326 -50.2(5)
C35A N35 C321 C326 124.9(4)
C34A N35 C321 C322 129.1(4)
C35A N35 C321 C322 -55.9(5)
C326 C321 C322 C323 0.6(5)
N35 C321 C322 C323 -178.7(3)
C321 C322 C323 C324 1.2(6)
C322 C323 C324 C325 -2.0(6)
C322 C323 C324 C331 176.3(4)
C323 C324 C325 C326 1.0(6)
C331 C324 C325 C326 -177.3(3)
C322 C321 C326 C325 -1.5(5)
N35 C321 C326 C325 177.8(3)
C324 C325 C326 C321 0.7(6)
C325 C324 C331 C332 -103.4(4)
C323 C324 C331 C332 78.3(5)
C324 C331 C332 C333 174.6(4)
C331 C332 C333 C334 178.7(4)
C332 C333 C334 C335 177.1(4)
C333 C334 C335 C336 -178.3(4)
C334 C335 C336 C337 179.6(4)
C335 C336 C337 C338 -177.5(4)
C313 N311 C341 C346 -122.0(4)
C314 N311 C341 C346 55.2(5)
C313 N311 C341 C342 56.5(5)
C314 N311 C341 C342 -126.3(4)
C346 C341 C342 C343 0.3(6)
N311 C341 C342 C343 -178.3(3)
C341 C342 C343 C344 0.5(6)
C342 C343 C344 C345 -1.4(6)
C342 C343 C344 C351 177.7(4)
C343 C344 C345 C346 1.6(6)
C351 C344 C345 C346 -177.5(4)
C344 C345 C346 C341 -0.8(6)
C342 C341 C346 C345 -0.1(6)
N311 C341 C346 C345 178.4(3)
C343 C344 C351 C352 81.6(5)
C345 C344 C351 C352 -99.3(5)
C344 C351 C352 C353 -179.0(4)
C351 C352 C353 C354 177.1(4)
C352 C353 C354 C355 178.4(4)
C353 C354 C355 C356 176.9(4)
C354 C355 C356 C357 -179.9(4)
C355 C356 C357 C358 176.3(4)
C416 C41 C42 C43 0.0(6)
C41 C42 C43 C44 -0.3(7)
C42 C43 C44 C44A -0.6(6)
C43 C44 C44A C416 1.9(6)
C43 C44 C44A N45 179.1(4)
C44 C44A N45 C421 2.9(7)
C416 C44A N45 C421 -179.6(3)
C44 C44A N45 C45A -176.7(4)
C416 C44A N45 C45A 0.8(4)
C44A N45 C45A C46 -179.4(4)
C421 N45 C45A C46 1.0(7)
C44A N45 C45A C415 -1.0(4)
C421 N45 C45A C415 179.4(4)
N45 C45A C46 C46A 178.3(4)
C415 C45A C46 C46A 0.1(6)
C45A C46 C46A C414 0.5(5)
C45A C46 C46A C46B -178.7(4)
C46 C46A C46B C47 -0.4(7)
C414 C46A C46B C47 -179.7(4)
C46 C46A C46B C413 -179.9(4)
C414 C46A C46B C413 0.9(4)
C413 C46B C47 C48 0.6(5)
C46A C46B C47 C48 -178.8(4)
C46B C47 C48 C49 -0.4(6)
C47 C48 C49 C410 0.5(6)
C48 C49 C410 C413 -0.7(6)
C49 C410 C413 N411 179.3(4)
C49 C410 C413 C46B 0.9(6)
C414 N411 C413 C410 -179.5(4)
C441 N411 C413 C410 9.0(6)
C414 N411 C413 C46B -0.9(4)
C441 N411 C413 C46B -172.4(3)
C47 C46B C413 C410 -0.8(6)
C46A C46B C413 C410 178.7(3)
C47 C46B C413 N411 -179.5(3)
C46A C46B C413 N411 0.0(4)
C415 C412 C414 N411 -180.0(3)
C415 C412 C414 C46A -0.7(6)
C413 N411 C414 C412 -179.2(4)
C441 N411 C414 C412 -7.5(6)
C413 N411 C414 C46A 1.4(4)
C441 N411 C414 C46A 173.1(3)
C46 C46A C414 C412 -0.2(6)
C46B C46A C414 C412 179.2(3)
C46 C46A C414 N411 179.2(3)
C46B C46A C414 N411 -1.4(4)
C414 C412 C415 C45A 1.3(5)
C414 C412 C415 C416 -179.2(4)
C46 C45A C415 C412 -1.0(6)
N45 C45A C415 C412 -179.5(3)
C46 C45A C415 C416 179.3(3)
N45 C45A C415 C416 0.8(4)
C42 C41 C416 C44A 1.2(6)
C42 C41 C416 C415 -178.3(4)
C44 C44A C416 C41 -2.2(6)
N45 C44A C416 C41 -179.9(3)
C44 C44A C416 C415 177.4(3)
N45 C44A C416 C415 -0.3(4)
C412 C415 C416 C41 -0.4(7)
C45A C415 C416 C41 179.2(4)
C412 C415 C416 C44A -179.9(4)
C45A C415 C416 C44A -0.3(4)
C44A N45 C421 C426 52.8(6)
C45A N45 C421 C426 -127.7(4)
C44A N45 C421 C422 -126.2(4)
C45A N45 C421 C422 53.3(6)
C426 C421 C422 C423 -2.7(6)
N45 C421 C422 C423 176.3(4)
C421 C422 C423 C424 -0.9(6)
C422 C423 C424 C425 3.4(6)
C422 C423 C424 C431 -174.3(4)
C423 C424 C425 C426 -2.3(6)
C431 C424 C425 C426 175.4(4)
C424 C425 C426 C421 -1.2(6)
C422 C421 C426 C425 3.7(6)
N45 C421 C426 C425 -175.3(4)
C425 C424 C431 C432 165.5(4)
C423 C424 C431 C432 -16.8(7)
C424 C431 C432 C433 179.5(4)
C431 C432 C433 C434 -178.6(4)
C432 C433 C434 C435 -176.4(4)
C433 C434 C435 C436 178.4(4)
C434 C435 C436 C437 -177.6(4)
C435 C436 C437 C438 -177.4(4)
C413 N411 C441 C446 98.7(5)
C414 N411 C441 C446 -71.5(5)
C413 N411 C441 C442 -78.5(5)
C414 N411 C441 C442 111.4(4)
C446 C441 C442 C443 3.3(6)
N411 C441 C442 C443 -179.5(4)
C441 C442 C443 C444 -0.6(7)
C442 C443 C444 C445 -1.8(6)
C442 C443 C444 C451 -176.7(4)
C443 C444 C445 C446 1.5(6)
C451 C444 C445 C446 176.3(4)
C442 C441 C446 C445 -3.6(6)
N411 C441 C446 C445 179.1(4)
C444 C445 C446 C441 1.3(7)
C445 C444 C451 C452 56.8(6)
C443 C444 C451 C452 -128.7(4)
C444 C451 C452 C453 -177.2(4)
C451 C452 C453 C454 177.0(4)
C452 C453 C454 C455 -178.6(4)
C453 C454 C455 C456 179.3(4)
C454 C455 C456 C457 178.5(4)
C455 C456 C457 C458 -178.5(4)
